data_7116330
loop_
_publ_author_name
'Qi Shi'
'Xiaozhen Kang'
'Fa-Nian Shi'
'Jinxiang Dong'

_publ_section_title
;
 Zn10(Im)20^.^4DBF: an unprecedented 10-nodal zeolitic topology with a
 10-MR channel and 10 crystallographically independent Zn atoms
;
_journal_name_full Chem.Commun.
_journal_page_first 1131
_journal_paper_doi 10.1039/C4cc07105K
_journal_volume 51
_journal_year 2015
_chemical_absolute_configuration ad
_chemical_formula_sum 'C96 H136 N44 O4 Zn10'
_chemical_formula_weight 2624.19
_space_group_IT_number 19
_symmetry_cell_setting orthorhombic
_symmetry_Int_Tables_number 19
_symmetry_space_group_name_Hall 'P 2ac 2ab'
_symmetry_space_group_name_H-M 'P 21 21 21'
_atom_sites_solution_hydrogens geom
_atom_sites_solution_primary direct
_atom_sites_solution_secondary difmap
_audit_creation_method SHELXL-97
_audit_update_record
;
2014-09-01 deposited with the CCDC.
2014-11-26 downloaded from the CCDC.
;
_cell_angle_alpha 90.00
_cell_angle_beta 90.00
_cell_angle_gamma 90.00
_cell_formula_units_Z 4
_cell_length_a 9.5161(2)
_cell_length_b 30.1575(5)
_cell_length_c 45.9367(8)
_cell_measurement_reflns_used 9831
_cell_measurement_temperature 150(2)
_cell_measurement_theta_max 22.77
_cell_measurement_theta_min 2.52
_cell_volume 13183.0(4)
_computing_cell_refinement 'Bruker SMART'
_computing_data_collection 'Bruker SMART'
_computing_data_reduction 'Bruker SAINT'
_computing_molecular_graphics 'Bruker SHELXTL'
_computing_publication_material 'Bruker SHELXTL'
_computing_structure_refinement 'SHELXL-97 (Sheldrick, 1997)'
_computing_structure_solution 'SHELXS-97 (Sheldrick, 1990)'
_diffrn_ambient_temperature 150(2)
_diffrn_measured_fraction_theta_full 0.997
_diffrn_measured_fraction_theta_max 0.997
_diffrn_measurement_device_type 'CCD area detector'
_diffrn_measurement_method 'phi and omega scans'
_diffrn_radiation_monochromator graphite
_diffrn_radiation_type MoK\a
_diffrn_radiation_wavelength 0.71073
_diffrn_reflns_av_R_equivalents 0.0489
_diffrn_reflns_av_sigmaI/netI 0.0611
_diffrn_reflns_limit_h_max 11
_diffrn_reflns_limit_h_min -11
_diffrn_reflns_limit_k_max 35
_diffrn_reflns_limit_k_min -35
_diffrn_reflns_limit_l_max 54
_diffrn_reflns_limit_l_min -50
_diffrn_reflns_number 71136
_diffrn_reflns_theta_full 25.00
_diffrn_reflns_theta_max 25.00
_diffrn_reflns_theta_min 1.77
_diffrn_source 'fine-focus sealed tube'
_exptl_absorpt_coefficient_mu 1.844
_exptl_absorpt_correction_T_max 0.8090
_exptl_absorpt_correction_T_min 0.5408
_exptl_absorpt_correction_type multi-scan
_exptl_absorpt_process_details Sadabs
_exptl_crystal_colour colourless
_exptl_crystal_density_diffrn 1.322
_exptl_crystal_density_method 'not measured'
_exptl_crystal_description stick
_exptl_crystal_F_000 5408
_exptl_crystal_size_max 0.38
_exptl_crystal_size_mid 0.18
_exptl_crystal_size_min 0.12
_refine_diff_density_max 0.921
_refine_diff_density_min -0.491
_refine_diff_density_rms 0.094
_refine_ls_abs_structure_details 'Flack H D (1983), Acta Cryst. A39, 876-881'
_refine_ls_abs_structure_Flack 0.355(13)
_refine_ls_extinction_method none
_refine_ls_goodness_of_fit_ref 1.055
_refine_ls_hydrogen_treatment mixed
_refine_ls_matrix_type full
_refine_ls_number_parameters 1493
_refine_ls_number_reflns 23200
_refine_ls_number_restraints 563
_refine_ls_restrained_S_all 1.077
_refine_ls_R_factor_all 0.0709
_refine_ls_R_factor_gt 0.0560
_refine_ls_shift/su_max 0.003
_refine_ls_shift/su_mean 0.000
_refine_ls_structure_factor_coef Fsqd
_refine_ls_weighting_details 'calc w=1/[\s^2^(Fo^2^)+(0.0609P)^2^+22.8775P] where P=(Fo^2^+2Fc^2^)/3'
_refine_ls_weighting_scheme calc
_refine_ls_wR_factor_gt 0.1271
_refine_ls_wR_factor_ref 0.1330
_reflns_number_gt 19413
_reflns_number_total 23200
_reflns_threshold_expression >2sigma(I)
_cod_data_source_file c4cc07105k2.cif
_cod_data_source_block zif1
_cod_database_code 7116330

loop_
_symmetry_equiv_pos_as_xyz
'x, y, z'
'-x+1/2, -y, z+1/2'
'-x, y+1/2, -z+1/2'
'x+1/2, -y+1/2, -z'

loop_
_atom_site_label
_atom_site_type_symbol
_atom_site_fract_x
_atom_site_fract_y
_atom_site_fract_z
_atom_site_U_iso_or_equiv
_atom_site_adp_type
_atom_site_occupancy
_atom_site_symmetry_multiplicity
_atom_site_calc_flag
_atom_site_refinement_flags
Zn1 Zn 1.33586(8) -0.00355(2) 1.142042(17) 0.03168(18) Uani 1 1 d .
Zn2 Zn 0.84489(9) -0.02926(2) 1.067229(18) 0.03435(19) Uani 1 1 d .
Zn3 Zn 1.08599(8) 0.14231(2) 1.024756(17) 0.03062(18) Uani 1 1 d .
Zn4 Zn 1.08772(8) 0.26259(2) 0.924811(16) 0.02920(17) Uani 1 1 d .
Zn5 Zn 0.84202(8) 0.31689(2) 0.812509(16) 0.02679(16) Uani 1 1 d .
Zn6 Zn 0.49646(8) 0.17173(2) 0.763214(18) 0.03257(18) Uani 1 1 d .
Zn7 Zn -0.00145(8) 0.05440(2) 0.764644(18) 0.03111(18) Uani 1 1 d .
Zn8 Zn -0.07208(8) -0.13154(2) 0.804020(16) 0.02932(17) Uani 1 1 d .
Zn9 Zn 0.42962(8) -0.22942(3) 0.847290(17) 0.03349(19) Uani 1 1 d .
Zn10 Zn 0.34825(11) -0.28162(3) 0.97008(2) 0.0476(2) Uani 1 1 d .
C1 C 1.5850(8) -0.0216(3) 1.10203(15) 0.0422(18) Uani 1 1 d .
H1 H 1.6090 -0.0484 1.1117 0.051 Uiso 1 1 calc R
C2 C 1.5954(12) 0.0334(4) 1.0749(2) 0.085(3) Uani 1 1 d U
H2 H 1.6218 0.0539 1.0602 0.102 Uiso 1 1 calc R
C3 C 1.4860(12) 0.0381(3) 1.0934(2) 0.082(3) Uani 1 1 d U
H3 H 1.4274 0.0636 1.0947 0.098 Uiso 1 1 calc R
C4 C 1.0973(8) -0.0229(2) 1.10444(16) 0.0381(17) Uani 1 1 d .
H4 H 1.1361 -0.0031 1.0905 0.046 Uiso 1 1 calc R
C5 C 0.9540(8) -0.0670(3) 1.12547(19) 0.050(2) Uani 1 1 d U
H5 H 0.8746 -0.0849 1.1299 0.060 Uiso 1 1 calc R
C6 C 1.0695(8) -0.0614(2) 1.14267(18) 0.0455(19) Uani 1 1 d U
H6 H 1.0833 -0.0746 1.1612 0.055 Uiso 1 1 calc R
C7 C 0.9576(7) 0.0589(2) 1.04579(16) 0.0354(17) Uani 1 1 d .
H7 H 0.9033 0.0753 1.0594 0.042 Uiso 1 1 calc R
C8 C 1.1054(11) 0.0427(3) 1.0127(2) 0.072(3) Uani 1 1 d U
H8 H 1.1767 0.0447 0.9983 0.086 Uiso 1 1 calc R
C9 C 1.0427(10) 0.0047(3) 1.0220(2) 0.066(3) Uani 1 1 d U
H9 H 1.0619 -0.0242 1.0148 0.079 Uiso 1 1 calc R
C10 C 1.0903(8) 0.2015(2) 0.97411(15) 0.0337(16) Uani 1 1 d .
H10 H 1.1245 0.2248 0.9861 0.040 Uiso 1 1 calc R
C11 C 1.0240(8) 0.1649(2) 0.93647(16) 0.0407(18) Uani 1 1 d U
H11 H 1.0011 0.1567 0.9171 0.049 Uiso 1 1 calc R
C12 C 1.0197(9) 0.1378(2) 0.96018(17) 0.0459(19) Uani 1 1 d U
H12 H 0.9925 0.1075 0.9600 0.055 Uiso 1 1 calc R
C13 C 0.8328(7) 0.3060(2) 0.95366(14) 0.0291(15) Uani 1 1 d .
H13 H 0.7861 0.2787 0.9572 0.035 Uiso 1 1 calc R
C14 C 0.8731(7) 0.3756(2) 0.95150(15) 0.0359(17) Uani 1 1 d U
H14 H 0.8628 0.4069 0.9532 0.043 Uiso 1 1 calc R
C15 C 0.9865(8) 0.3540(2) 0.93993(16) 0.0386(17) Uani 1 1 d U
H15 H 1.0682 0.3677 0.9321 0.046 Uiso 1 1 calc R
C16 C 1.3419(7) 0.3034(2) 0.95261(15) 0.0314(15) Uani 1 1 d .
H16 H 1.3095 0.2962 0.9716 0.038 Uiso 1 1 calc R
C17 C 1.4659(8) 0.3298(3) 0.91820(16) 0.051(2) Uani 1 1 d U
H17 H 1.5382 0.3445 0.9077 0.061 Uiso 1 1 calc R
C18 C 1.3554(9) 0.3078(3) 0.90621(16) 0.0452(19) Uani 1 1 d U
H18 H 1.3361 0.3051 0.8860 0.054 Uiso 1 1 calc R
C19 C 0.9659(7) 0.2882(2) 0.86892(15) 0.0338(16) Uani 1 1 d .
H19 H 0.9299 0.3139 0.8782 0.041 Uiso 1 1 calc R
C20 C 1.0149(8) 0.2399(2) 0.83634(15) 0.0411(18) Uani 1 1 d U
H20 H 1.0205 0.2241 0.8185 0.049 Uiso 1 1 calc R
C21 C 1.0729(8) 0.2271(2) 0.86227(16) 0.0437(18) Uani 1 1 d U
H21 H 1.1275 0.2012 0.8654 0.052 Uiso 1 1 calc R
C22 C 0.9513(7) 0.3450(2) 0.75406(15) 0.0330(16) Uani 1 1 d .
H22 H 0.8597 0.3526 0.7475 0.040 Uiso 1 1 calc R
C23 C 1.1185(8) 0.3255(3) 0.78137(16) 0.047(2) Uani 1 1 d U
H23 H 1.1717 0.3163 0.7978 0.056 Uiso 1 1 calc R
C24 C 1.1704(8) 0.3361(3) 0.75553(18) 0.049(2) Uani 1 1 d U
H24 H 1.2671 0.3350 0.7505 0.059 Uiso 1 1 calc R
C25 C 0.8315(7) 0.4123(2) 0.83128(15) 0.0314(15) Uani 1 1 d .
H25 H 0.9012 0.4206 0.8175 0.038 Uiso 1 1 calc R
C26 C 0.6824(10) 0.4154(3) 0.8656(2) 0.059(3) Uani 1 1 d U
H26 H 0.6256 0.4256 0.8813 0.071 Uiso 1 1 calc R
C27 C 0.6842(10) 0.3738(3) 0.85453(19) 0.061(3) Uani 1 1 d U
H27 H 0.6263 0.3501 0.8609 0.073 Uiso 1 1 calc R
C28 C 0.6705(7) 0.2434(2) 0.78879(16) 0.0374(17) Uani 1 1 d .
H28 H 0.7516 0.2251 0.7876 0.045 Uiso 1 1 calc R
C29 C 0.5386(8) 0.2986(3) 0.7971(2) 0.056(2) Uani 1 1 d U
H29 H 0.5046 0.3267 0.8031 0.067 Uiso 1 1 calc R
C30 C 0.4577(7) 0.2649(2) 0.7862(2) 0.051(2) Uani 1 1 d U
H30 H 0.3595 0.2662 0.7826 0.061 Uiso 1 1 calc R
C31 C 0.2475(7) 0.1146(2) 0.76232(15) 0.0322(16) Uani 1 1 d .
H31 H 0.2819 0.1008 0.7451 0.039 Uiso 1 1 calc R
C32 C 0.1177(8) 0.1311(3) 0.79892(19) 0.054(2) Uani 1 1 d U
H32 H 0.0427 0.1318 0.8126 0.065 Uiso 1 1 calc R
C33 C 0.2284(8) 0.1585(3) 0.79841(18) 0.044(2) Uani 1 1 d U
H33 H 0.2468 0.1812 0.8123 0.053 Uiso 1 1 calc R
C34 C 0.5314(7) 0.2221(2) 0.70837(16) 0.0384(17) Uani 1 1 d .
H34 H 0.5337 0.2491 0.7190 0.046 Uiso 1 1 calc R
C35 C 0.5287(9) 0.1757(2) 0.67321(17) 0.046(2) Uani 1 1 d U
H35 H 0.5294 0.1630 0.6543 0.055 Uiso 1 1 calc R
C36 C 0.5156(9) 0.1527(2) 0.69823(17) 0.047(2) Uani 1 1 d U
H36 H 0.5059 0.1215 0.6999 0.056 Uiso 1 1 calc R
C37 C 0.7494(7) 0.1133(2) 0.76410(18) 0.0392(18) Uani 1 1 d .
H37 H 0.7924 0.1303 0.7491 0.047 Uiso 1 1 calc R
C38 C 0.6089(10) 0.0930(4) 0.7958(2) 0.085(4) Uani 1 1 d U
H38 H 0.5311 0.0914 0.8087 0.102 Uiso 1 1 calc R
C39 C 0.7174(9) 0.0640(4) 0.7954(2) 0.077(3) Uani 1 1 d U
H39 H 0.7278 0.0387 0.8074 0.092 Uiso 1 1 calc R
C40 C -0.0230(7) -0.0405(2) 0.78291(15) 0.0296(15) Uani 1 1 d .
H40 H -0.0614 -0.0484 0.7645 0.035 Uiso 1 1 calc R
C41 C 0.0419(13) -0.0444(3) 0.8259(2) 0.085(3) Uani 1 1 d U
H41 H 0.0606 -0.0546 0.8451 0.102 Uiso 1 1 calc R
C42 C 0.0648(14) -0.0026(3) 0.8158(2) 0.091(3) Uani 1 1 d U
H42 H 0.1051 0.0209 0.8268 0.109 Uiso 1 1 calc R
C43 C 0.1005(8) 0.0311(3) 0.70426(16) 0.0384(17) Uani 1 1 d .
H43 H 0.1933 0.0251 0.7108 0.046 Uiso 1 1 calc R
C44 C -0.0872(12) 0.0350(4) 0.6775(2) 0.090(4) Uani 1 1 d U
H44 H -0.1515 0.0325 0.6617 0.108 Uiso 1 1 calc R
C45 C -0.1183(13) 0.0472(5) 0.7058(3) 0.094(4) Uani 1 1 d U
H45 H -0.2079 0.0561 0.7127 0.113 Uiso 1 1 calc R
C46 C 0.1813(7) -0.1793(3) 0.82583(16) 0.0410(18) Uani 1 1 d .
H46 H 0.2361 -0.1679 0.8102 0.049 Uiso 1 1 calc R
C47 C 0.0107(12) -0.1921(4) 0.8531(2) 0.091(3) Uani 1 1 d U
H47 H -0.0805 -0.1924 0.8615 0.110 Uiso 1 1 calc R
C48 C 0.1247(9) -0.2150(4) 0.8630(2) 0.079(3) Uani 1 1 d U
H48 H 0.1263 -0.2338 0.8796 0.095 Uiso 1 1 calc R
C49 C -0.3313(8) -0.1795(2) 0.81994(16) 0.0396(17) Uani 1 1 d .
H49 H -0.2966 -0.2054 0.8107 0.048 Uiso 1 1 calc R
C50 C -0.3485(8) -0.1130(3) 0.83504(17) 0.0457(19) Uani 1 1 d U
H50 H -0.3295 -0.0825 0.8387 0.055 Uiso 1 1 calc R
C51 C -0.4612(8) -0.1349(3) 0.84471(18) 0.046(2) Uani 1 1 d U
H51 H -0.5347 -0.1227 0.8562 0.055 Uiso 1 1 calc R
C52 C 0.4073(8) -0.2672(3) 0.90708(17) 0.0432(18) Uani 1 1 d .
H52 H 0.3374 -0.2881 0.9015 0.052 Uiso 1 1 calc R
C53 C 0.5503(11) -0.2281(3) 0.9329(2) 0.076(3) Uani 1 1 d U
H53 H 0.6000 -0.2156 0.9489 0.091 Uiso 1 1 calc R
C54 C 0.5704(10) -0.2174(3) 0.90472(18) 0.063(3) Uani 1 1 d U
H54 H 0.6368 -0.1966 0.8975 0.076 Uiso 1 1 calc R
C55 C 0.0930(13) -0.2405(4) 0.9952(2) 0.078(3) Uani 1 1 d .
H55 H 0.1441 -0.2341 1.0125 0.094 Uiso 1 1 calc R
C56 C 0.0522(15) -0.2699(5) 0.9564(3) 0.113(4) Uani 1 1 d U
H56 H 0.0592 -0.2872 0.9392 0.135 Uiso 1 1 calc R
C57 C -0.0695(16) -0.2557(5) 0.9690(3) 0.116(4) Uani 1 1 d U
H57 H -0.1612 -0.2594 0.9612 0.140 Uiso 1 1 calc R
C58 C 0.3484(10) -0.3768(3) 0.95020(19) 0.053(2) Uani 1 1 d .
H58 H 0.3947 -0.3696 0.9325 0.063 Uiso 1 1 calc R
C59 C 0.2441(19) -0.3694(5) 0.9874(4) 0.138(5) Uani 1 1 d U
H59 H 0.2075 -0.3579 1.0050 0.165 Uiso 1 1 calc R
C60 C 0.2263(19) -0.4128(5) 0.9786(3) 0.135(5) Uani 1 1 d U
H60 H 0.1653 -0.4346 0.9865 0.162 Uiso 1 1 calc R
C61 C -0.0690(11) 0.3672(4) 0.0369(2) 0.077(3) Uani 1 1 d U
H61A H -0.1475 0.3622 0.0507 0.093 Uiso 1 1 calc R
H61B H -0.1078 0.3655 0.0169 0.093 Uiso 1 1 calc R
C62 C -0.0114(17) 0.4126(4) 0.0417(3) 0.114(4) Uani 1 1 d U
H62A H 0.0251 0.4152 0.0618 0.137 Uiso 1 1 calc R
H62B H -0.0868 0.4349 0.0391 0.137 Uiso 1 1 calc R
C63 C 0.1137(19) 0.4217(5) 0.0187(4) 0.139(5) Uani 1 1 d DU
H63A H 0.1942 0.4023 0.0235 0.166 Uiso 1 1 calc R
H63B H 0.0806 0.4134 -0.0010 0.166 Uiso 1 1 calc R
C64 C 0.163(3) 0.4682(6) 0.0181(5) 0.193(7) Uani 1 1 d DU
H64A H 0.0905 0.4870 0.0091 0.290 Uiso 1 1 calc R
H64B H 0.2497 0.4702 0.0067 0.290 Uiso 1 1 calc R
H64C H 0.1805 0.4784 0.0380 0.290 Uiso 1 1 calc R
C65 C 0.112(2) 0.3278(6) 0.0695(3) 0.148(6) Uani 1 1 d DU
H65A H 0.2070 0.3152 0.0659 0.177 Uiso 1 1 calc R
H65B H 0.1247 0.3577 0.0780 0.177 Uiso 1 1 calc R
C66 C 0.040(2) 0.3006(8) 0.0894(5) 0.204(8) Uani 1 1 d DU
H66A H 0.0048 0.2737 0.0794 0.245 Uiso 1 1 calc R
H66B H -0.0422 0.3168 0.0974 0.245 Uiso 1 1 calc R
C67 C 0.145(2) 0.2867(8) 0.1156(4) 0.182(7) Uani 1 1 d DU
H67A H 0.1668 0.2545 0.1162 0.218 Uiso 1 1 calc R
H67B H 0.2326 0.3045 0.1162 0.218 Uiso 1 1 calc R
C68 C 0.040(3) 0.3005(9) 0.1372(5) 0.246(9) Uani 1 1 d DU
H68A H 0.0635 0.2879 0.1563 0.369 Uiso 1 1 calc R
H68B H -0.0533 0.2899 0.1312 0.369 Uiso 1 1 calc R
H68C H 0.0384 0.3329 0.1386 0.369 Uiso 1 1 calc R
C69 C 0.0859(11) 0.3096(3) 0.01820(19) 0.058(2) Uani 1 1 d .
H69 H 0.0502 0.3177 -0.0004 0.069 Uiso 1 1 calc R
C70 C 0.592(2) 0.3550(6) 0.3289(4) 0.165(7) Uani 1 1 d U
H70A H 0.6799 0.3716 0.3331 0.198 Uiso 1 1 calc R
H70B H 0.5249 0.3756 0.3196 0.198 Uiso 1 1 calc R
C71 C 0.6253(19) 0.3152(6) 0.3076(4) 0.138(6) Uani 1 1 d U
H71A H 0.6913 0.3242 0.2920 0.166 Uiso 1 1 calc R
H71B H 0.6650 0.2895 0.3182 0.166 Uiso 1 1 calc R
C72 C 0.485(3) 0.3049(7) 0.2956(5) 0.177(7) Uani 1 1 d U
H72A H 0.4370 0.3332 0.2912 0.212 Uiso 1 1 calc R
H72B H 0.4298 0.2897 0.3109 0.212 Uiso 1 1 calc R
C73 C 0.482(2) 0.2766(6) 0.2687(4) 0.168(7) Uani 1 1 d U
H73A H 0.5081 0.2946 0.2518 0.252 Uiso 1 1 calc R
H73B H 0.3873 0.2646 0.2659 0.252 Uiso 1 1 calc R
H73C H 0.5489 0.2521 0.2708 0.252 Uiso 1 1 calc R
C74 C 0.619(2) 0.3170(7) 0.3771(4) 0.158(6) Uani 1 1 d DU
H74A H 0.6989 0.3013 0.3678 0.190 Uiso 1 1 calc R
H74B H 0.5644 0.2956 0.3888 0.190 Uiso 1 1 calc R
C75 C 0.671(3) 0.3557(7) 0.3958(5) 0.204(8) Uani 1 1 d DU
H75A H 0.7376 0.3735 0.3841 0.244 Uiso 1 1 calc R
H75B H 0.5897 0.3749 0.4005 0.244 Uiso 1 1 calc R
C76 C 0.740(3) 0.3434(9) 0.4229(6) 0.242(9) Uani 1 1 d DU
H76A H 0.8350 0.3321 0.4186 0.290 Uiso 1 1 calc R
H76B H 0.6858 0.3193 0.4324 0.290 Uiso 1 1 calc R
C77 C 0.751(3) 0.3841(8) 0.4445(5) 0.224(9) Uani 1 1 d DU
H77A H 0.8329 0.4022 0.4393 0.336 Uiso 1 1 calc R
H77B H 0.7616 0.3732 0.4644 0.336 Uiso 1 1 calc R
H77C H 0.6657 0.4022 0.4430 0.336 Uiso 1 1 calc R
C78 C 0.3965(16) 0.3446(5) 0.3604(3) 0.120(5) Uani 1 1 d .
H78 H 0.3431 0.3569 0.3448 0.145 Uiso 1 1 calc R
C79 C 0.578(3) 0.9582(9) 0.7516(5) 0.248(10) Uani 1 1 d DU
H79A H 0.6619 0.9733 0.7595 0.297 Uiso 1 1 calc R
H79B H 0.6064 0.9273 0.7473 0.297 Uiso 1 1 calc R
C80 C 0.464(3) 0.9558(12) 0.7776(7) 0.310(12) Uani 1 1 d DU
H80A H 0.5083 0.9437 0.7954 0.373 Uiso 1 1 calc R
H80B H 0.4285 0.9859 0.7821 0.373 Uiso 1 1 calc R
C81 C 0.347(3) 0.9274(10) 0.7687(7) 0.275(11) Uani 1 1 d DU
H81A H 0.2959 0.9384 0.7515 0.330 Uiso 1 1 calc R
H81B H 0.2816 0.9201 0.7848 0.330 Uiso 1 1 calc R
C82 C 0.454(3) 0.8897(11) 0.7618(7) 0.275(11) Uani 1 1 d DU
C83 C 0.4313(19) 0.9551(7) 0.7118(4) 0.174(7) Uani 1 1 d DU
C84 C 0.549(3) 0.9338(9) 0.6884(5) 0.252(9) Uani 1 1 d DU
H84A H 0.5331 0.9015 0.6909 0.302 Uiso 1 1 calc R
H84B H 0.5050 0.9409 0.6694 0.302 Uiso 1 1 calc R
C85 C 0.706(2) 0.9351(8) 0.6807(6) 0.246(9) Uani 1 1 d DU
H85A H 0.7604 0.9192 0.6958 0.295 Uiso 1 1 calc R
H85B H 0.7386 0.9664 0.6804 0.295 Uiso 1 1 calc R
C86 C 0.737(2) 0.9130(8) 0.6496(6) 0.256(11) Uani 1 1 d DU
H86A H 0.7004 0.8826 0.6495 0.384 Uiso 1 1 calc R
H86B H 0.8383 0.9125 0.6461 0.384 Uiso 1 1 calc R
H86C H 0.6903 0.9303 0.6343 0.384 Uiso 1 1 calc R
C87 C 0.5199(14) 1.0248(4) 0.7282(4) 0.125(5) Uani 1 1 d DU
H87 H 0.5757 1.0385 0.7428 0.149 Uiso 1 1 calc R
C88 C 0.699(2) 0.4526(8) 0.0938(5) 0.091(7) Uani 0.50 1 d PDU
H88A H 0.6809 0.4234 0.0846 0.109 Uiso 0.50 1 calc PR
H88B H 0.7539 0.4707 0.0800 0.109 Uiso 0.50 1 calc PR
C89 C 0.558(3) 0.4755(9) 0.0993(7) 0.128(8) Uani 0.50 1 d PDU
H89A H 0.5198 0.4857 0.0804 0.153 Uiso 0.50 1 calc PR
H89B H 0.5746 0.5020 0.1114 0.153 Uiso 0.50 1 calc PR
C90 C 0.447(3) 0.4460(10) 0.1144(7) 0.124(8) Uani 0.50 1 d PDU
H90A H 0.4800 0.4390 0.1343 0.148 Uiso 0.50 1 calc PR
H90B H 0.4395 0.4177 0.1036 0.148 Uiso 0.50 1 calc PR
C91 C 0.299(3) 0.4671(10) 0.1164(6) 0.132(9) Uani 0.50 1 d PDU
H91A H 0.3004 0.4912 0.1307 0.199 Uiso 0.50 1 calc PR
H91B H 0.2309 0.4446 0.1225 0.199 Uiso 0.50 1 calc PR
H91C H 0.2718 0.4789 0.0974 0.199 Uiso 0.50 1 calc PR
C92 C 0.863(3) 0.4824(9) 0.1318(6) 0.123(9) Uani 0.50 1 d PDU
H92A H 0.8682 0.4782 0.1531 0.148 Uiso 0.50 1 calc PR
H92B H 0.8089 0.5099 0.1283 0.148 Uiso 0.50 1 calc PR
C93 C 1.013(3) 0.4904(12) 0.1207(8) 0.169(11) Uani 0.50 1 d PDU
H93A H 1.0604 0.5147 0.1314 0.203 Uiso 0.50 1 calc PR
H93B H 1.0156 0.4966 0.0995 0.203 Uiso 0.50 1 calc PR
C94 C 1.078(3) 0.4448(13) 0.1279(12) 0.257(15) Uani 0.50 1 d PDU
H94A H 1.1788 0.4476 0.1330 0.309 Uiso 0.50 1 calc PR
H94B H 1.0682 0.4240 0.1114 0.309 Uiso 0.50 1 calc PR
C95 C 0.990(6) 0.4291(16) 0.1546(11) 0.295(18) Uani 0.50 1 d PDU
C96 C 0.788(3) 0.4021(7) 0.1314(5) 0.109(10) Uani 0.50 1 d PD
H96 H 0.8470 0.3969 0.1478 0.130 Uiso 0.50 1 calc PR
C97 C 0.168(6) 0.9122(14) 0.9494(7) 0.230(17) Uani 0.50 1 d PDU
H97A H 0.0854 0.9319 0.9498 0.276 Uiso 0.50 1 calc PR
H97B H 0.2507 0.9314 0.9456 0.276 Uiso 0.50 1 calc PR
C98 C 0.187(4) 0.8937(16) 0.9819(8) 0.254(16) Uani 0.50 1 d PDU
H98A H 0.2417 0.9129 0.9952 0.304 Uiso 0.50 1 calc PR
H98B H 0.1009 0.8818 0.9911 0.304 Uiso 0.50 1 calc PR
C99 C 0.274(5) 0.8600(13) 0.9641(11) 0.219(14) Uani 0.50 1 d PDU
H99A H 0.2423 0.8573 0.9437 0.262 Uiso 0.50 1 calc PR
H99B H 0.2795 0.8304 0.9734 0.262 Uiso 0.50 1 calc PR
C100 C 0.412(4) 0.8870(16) 0.9673(11) 0.223(15) Uani 0.50 1 d PDU
H11A H 0.4173 0.9101 0.9523 0.334 Uiso 0.50 1 d PR
H11B H 0.4951 0.8680 0.9661 0.334 Uiso 0.50 1 d PR
H11C H 0.4073 0.9008 0.9865 0.334 Uiso 0.50 1 d PR
C101 C 0.041(4) 0.8522(14) 0.9315(9) 0.232(17) Uani 0.50 1 d PDU
H10A H 0.0721 0.8369 0.9495 0.278 Uiso 0.50 1 calc PR
H10B H 0.0400 0.8296 0.9159 0.278 Uiso 0.50 1 calc PR
C102 C -0.111(5) 0.8670(15) 0.9364(11) 0.218(14) Uani 0.50 1 d PDU
H10C H -0.1220 0.8773 0.9568 0.262 Uiso 0.50 1 calc PR
H10D H -0.1743 0.8412 0.9337 0.262 Uiso 0.50 1 calc PR
C103 C -0.158(5) 0.9044(16) 0.9157(9) 0.209(13) Uani 0.50 1 d PDU
H10E H -0.1384 0.8969 0.8951 0.250 Uiso 0.50 1 calc PR
H10F H -0.1118 0.9329 0.9205 0.250 Uiso 0.50 1 calc PR
C104 C -0.318(5) 0.9055(16) 0.9222(9) 0.198(14) Uani 0.50 1 d PDU
H10G H -0.3561 0.8756 0.9196 0.297 Uiso 0.50 1 d PR
H10H H -0.3663 0.9261 0.9091 0.297 Uiso 0.50 1 d PR
H10I H -0.3306 0.9150 0.9424 0.297 Uiso 0.50 1 d PR
C105 C 0.215(3) 0.8843(8) 0.8956(5) 0.103(8) Uani 0.50 1 d PDU
H105 H 0.2168 0.8571 0.8851 0.123 Uiso 0.50 1 calc PR
N1 N 1.4731(6) 0.00114(19) 1.10947(13) 0.0384(14) Uani 1 1 d .
N2 N 1.6621(7) -0.00592(19) 1.08088(14) 0.0428(15) Uani 1 1 d .
N3 N 1.1627(6) -0.03352(18) 1.12901(13) 0.0339(13) Uani 1 1 d .
N4 N 0.9727(6) -0.04241(18) 1.10093(13) 0.0360(14) Uani 1 1 d .
N5 N 0.9501(6) 0.01429(19) 1.04294(13) 0.0383(15) Uani 1 1 d .
N6 N 1.0493(6) 0.07738(18) 1.02744(13) 0.0358(14) Uani 1 1 d .
N7 N 1.0602(6) 0.16076(17) 0.98400(12) 0.0312(13) Uani 1 1 d .
N8 N 1.0670(6) 0.20577(17) 0.94544(12) 0.0328(13) Uani 1 1 d .
N9 N 0.9622(5) 0.30956(18) 0.94158(12) 0.0307(13) Uani 1 1 d .
N10 N 0.7796(6) 0.34544(19) 0.95996(12) 0.0320(13) Uani 1 1 d .
N11 N 1.2769(6) 0.29035(19) 0.92843(12) 0.0331(13) Uani 1 1 d .
N12 N 1.4560(6) 0.32741(19) 0.94762(12) 0.0335(14) Uani 1 1 d .
N13 N 1.0395(5) 0.25763(18) 0.88266(12) 0.0301(13) Uani 1 1 d .
N14 N 0.9469(6) 0.27954(18) 0.84066(11) 0.0329(13) Uani 1 1 d .
N15 N 0.9764(5) 0.33004(17) 0.78053(11) 0.0277(12) Uani 1 1 d .
N16 N 1.0648(6) 0.34879(17) 0.73716(12) 0.0315(13) Uani 1 1 d .
N17 N 0.7813(6) 0.37114(18) 0.83293(12) 0.0296(13) Uani 1 1 d .
N18 N 0.7778(6) 0.44054(18) 0.85003(13) 0.0336(13) Uani 1 1 d .
N19 N 0.6740(6) 0.28549(18) 0.79786(12) 0.0314(13) Uani 1 1 d .
N20 N 0.5423(5) 0.22954(19) 0.78157(13) 0.0355(14) Uani 1 1 d .
N21 N 0.3101(5) 0.14891(18) 0.77508(13) 0.0315(13) Uani 1 1 d .
N22 N 0.1317(6) 0.10166(18) 0.77614(13) 0.0334(14) Uani 1 1 d .
N23 N 0.5186(6) 0.18237(18) 0.72070(13) 0.0349(13) Uani 1 1 d .
N24 N 0.5409(6) 0.21976(19) 0.67904(13) 0.0389(15) Uani 1 1 d .
N25 N 0.6271(5) 0.12411(19) 0.77541(13) 0.0328(13) Uani 1 1 d .
N26 N 0.8079(6) 0.07768(18) 0.77477(13) 0.0330(14) Uani 1 1 d .
N27 N 0.0220(6) 0.0002(2) 0.78837(13) 0.0400(15) Uani 1 1 d .
N28 N -0.0118(6) -0.06888(18) 0.80399(12) 0.0336(13) Uani 1 1 d .
N29 N -0.0006(6) 0.04420(18) 0.72191(13) 0.0349(13) Uani 1 1 d .
N30 N 0.0618(6) 0.02699(18) 0.67655(13) 0.0369(14) Uani 1 1 d .
N31 N 0.0494(6) -0.16905(19) 0.82940(12) 0.0343(14) Uani 1 1 d .
N32 N 0.2331(6) -0.20678(19) 0.84552(13) 0.0353(14) Uani 1 1 d .
N33 N -0.2646(6) -0.14069(19) 0.81919(13) 0.0358(14) Uani 1 1 d .
N34 N -0.4525(6) -0.1786(2) 0.83506(13) 0.0370(14) Uani 1 1 d .
N35 N 0.4765(6) -0.2421(2) 0.88821(13) 0.0410(15) Uani 1 1 d .
N36 N 0.4465(7) -0.2601(2) 0.93515(13) 0.0491(17) Uani 1 1 d .
N37 N 0.1624(9) -0.2551(2) 0.97282(15) 0.0562(18) Uani 1 1 d .
N38 N -0.0363(9) -0.2344(3) 0.99542(15) 0.062(2) Uani 1 1 d .
N39 N 0.3169(8) -0.3458(2) 0.96878(15) 0.058(2) Uani 1 1 d U
N40 N 0.3166(7) -0.4168(2) 0.95596(15) 0.0470(17) Uani 1 1 d .
N41 N 0.0340(8) 0.3318(3) 0.04058(16) 0.061(2) Uani 1 1 d DU
N42 N 0.5332(11) 0.3380(4) 0.3559(3) 0.098(3) Uani 1 1 d U
N43 N 0.5456(10) 0.9797(3) 0.7231(3) 0.131(5) Uani 1 1 d DU
N44 N 0.781(2) 0.4460(6) 0.1201(4) 0.101(7) Uani 0.50 1 d PD
N45 N 0.153(2) 0.8846(6) 0.9239(4) 0.090(6) Uani 0.50 1 d PD
O1 O 0.1719(7) 0.28054(18) 0.01822(12) 0.0581(15) Uani 1 1 d .
O2 O 0.3361(11) 0.3363(4) 0.3825(2) 0.136(4) Uani 1 1 d U
O3 O 0.4428(8) 1.0462(2) 0.71737(15) 0.0702(19) Uani 1 1 d D
O4 O 0.724(3) 0.3712(8) 0.1214(5) 0.171(11) Uani 0.50 1 d PD
O5 O 0.2629(17) 0.9152(6) 0.8849(4) 0.102(6) Uani 0.50 1 d PD

loop_
_atom_site_aniso_label
_atom_site_aniso_U_11
_atom_site_aniso_U_22
_atom_site_aniso_U_33
_atom_site_aniso_U_23
_atom_site_aniso_U_13
_atom_site_aniso_U_12
Zn1 0.0336(4) 0.0222(4) 0.0392(4) 0.0004(3) -0.0009(4) -0.0008(3)
Zn2 0.0331(4) 0.0247(4) 0.0453(5) 0.0070(4) 0.0017(4) -0.0026(3)
Zn3 0.0268(4) 0.0283(4) 0.0367(4) 0.0081(3) 0.0008(4) -0.0021(3)
Zn4 0.0279(4) 0.0309(4) 0.0288(4) 0.0052(3) -0.0025(3) 0.0003(3)
Zn5 0.0305(4) 0.0238(4) 0.0261(4) -0.0018(3) -0.0021(3) -0.0001(3)
Zn6 0.0251(4) 0.0279(4) 0.0448(5) -0.0065(3) 0.0024(4) -0.0037(3)
Zn7 0.0261(4) 0.0233(4) 0.0438(5) -0.0003(3) 0.0037(4) -0.0020(3)
Zn8 0.0285(4) 0.0265(4) 0.0329(4) 0.0033(3) 0.0043(3) -0.0021(3)
Zn9 0.0285(4) 0.0374(5) 0.0346(4) 0.0086(4) 0.0031(4) -0.0006(4)
Zn10 0.0691(6) 0.0323(5) 0.0414(5) 0.0060(4) 0.0042(5) -0.0029(5)
C1 0.037(4) 0.057(5) 0.033(4) 0.013(4) 0.005(4) 0.011(4)
C2 0.092(6) 0.075(6) 0.089(6) 0.040(5) 0.034(6) 0.025(5)
C3 0.098(8) 0.071(7) 0.076(7) 0.044(5) 0.042(6) 0.040(6)
C4 0.049(4) 0.030(4) 0.035(4) 0.007(3) -0.004(4) -0.016(3)
C5 0.034(4) 0.046(5) 0.071(6) 0.020(4) 0.001(4) -0.003(3)
C6 0.046(4) 0.041(4) 0.049(5) 0.024(4) 0.003(4) -0.008(4)
C7 0.039(4) 0.029(4) 0.038(4) 0.005(3) 0.006(3) -0.001(3)
C8 0.092(7) 0.033(5) 0.090(7) 0.005(5) 0.061(6) -0.002(4)
C9 0.091(7) 0.030(4) 0.076(6) 0.000(4) 0.052(5) -0.002(4)
C10 0.041(4) 0.028(4) 0.032(4) 0.004(3) -0.005(3) -0.004(3)
C11 0.046(4) 0.044(4) 0.033(4) 0.003(3) -0.008(3) -0.004(3)
C12 0.058(5) 0.031(4) 0.049(5) 0.004(4) -0.008(4) -0.012(4)
C13 0.025(3) 0.032(4) 0.030(4) 0.006(3) -0.001(3) -0.003(3)
C14 0.036(4) 0.031(4) 0.041(4) 0.012(3) 0.005(3) -0.001(3)
C15 0.039(4) 0.031(4) 0.046(4) 0.008(3) 0.003(4) -0.007(3)
C16 0.030(4) 0.037(4) 0.027(4) 0.006(3) 0.001(3) -0.003(3)
C17 0.048(5) 0.075(6) 0.031(4) 0.007(4) 0.015(3) -0.027(4)
C18 0.054(5) 0.051(5) 0.031(4) 0.010(4) 0.001(4) -0.014(4)
C19 0.040(4) 0.025(4) 0.036(4) 0.005(3) -0.005(3) 0.006(3)
C20 0.056(5) 0.035(4) 0.031(4) -0.005(3) -0.001(4) 0.021(4)
C21 0.051(4) 0.036(4) 0.044(4) 0.005(3) -0.001(4) 0.017(4)
C22 0.021(3) 0.043(4) 0.035(4) 0.000(3) 0.008(3) 0.004(3)
C23 0.036(4) 0.077(6) 0.028(4) 0.012(4) 0.001(3) -0.002(4)
C24 0.026(4) 0.069(5) 0.052(5) 0.005(4) 0.004(4) 0.002(4)
C25 0.027(3) 0.031(4) 0.036(4) -0.004(3) 0.006(3) -0.005(3)
C26 0.076(6) 0.038(5) 0.064(6) -0.021(4) 0.039(5) -0.015(4)
C27 0.073(6) 0.045(5) 0.064(6) -0.023(4) 0.040(5) -0.026(4)
C28 0.027(3) 0.032(4) 0.053(5) -0.010(3) -0.011(3) 0.005(3)
C29 0.037(4) 0.034(4) 0.098(7) -0.016(4) -0.004(4) 0.011(3)
C30 0.024(4) 0.033(4) 0.097(7) -0.019(4) -0.017(4) 0.004(3)
C31 0.036(4) 0.032(4) 0.029(4) -0.005(3) 0.008(3) -0.001(3)
C32 0.050(5) 0.049(5) 0.064(5) -0.028(4) 0.034(4) -0.018(4)
C33 0.043(4) 0.038(4) 0.052(5) -0.021(4) 0.014(4) -0.009(3)
C34 0.035(4) 0.035(4) 0.045(4) -0.008(3) -0.001(3) -0.004(3)
C35 0.068(6) 0.034(4) 0.036(4) -0.016(3) 0.007(4) -0.002(4)
C36 0.071(5) 0.023(4) 0.048(5) -0.018(3) 0.000(4) -0.003(4)
C37 0.032(4) 0.026(4) 0.060(5) 0.006(4) 0.019(4) -0.001(3)
C38 0.050(6) 0.107(8) 0.098(8) 0.055(7) 0.037(5) 0.032(5)
C39 0.044(5) 0.090(8) 0.097(8) 0.054(6) 0.030(5) 0.019(5)
C40 0.031(4) 0.025(4) 0.033(4) -0.002(3) -0.004(3) -0.004(3)
C41 0.122(7) 0.062(5) 0.070(6) 0.011(5) -0.045(5) -0.030(5)
C42 0.150(8) 0.048(5) 0.075(6) 0.001(5) -0.044(6) -0.038(5)
C43 0.030(4) 0.050(5) 0.035(4) -0.002(3) -0.001(3) 0.004(3)
C44 0.074(7) 0.137(10) 0.061(6) -0.022(6) -0.021(6) 0.045(7)
C45 0.075(6) 0.132(8) 0.076(6) -0.008(6) -0.007(5) 0.036(6)
C46 0.024(4) 0.059(5) 0.040(4) 0.019(4) 0.012(3) 0.006(3)
C47 0.065(5) 0.129(7) 0.080(6) 0.058(6) 0.021(5) 0.032(6)
C48 0.052(5) 0.110(7) 0.075(6) 0.052(5) 0.026(4) 0.030(5)
C49 0.037(4) 0.037(4) 0.044(4) 0.005(3) 0.013(4) 0.007(3)
C50 0.044(4) 0.035(4) 0.058(5) -0.011(4) 0.012(4) -0.004(4)
C51 0.038(4) 0.045(5) 0.055(5) -0.012(4) 0.019(4) 0.002(3)
C52 0.030(4) 0.043(4) 0.057(5) 0.006(4) -0.005(4) -0.002(3)
C53 0.094(8) 0.075(7) 0.059(6) 0.025(5) -0.026(5) -0.046(6)
C54 0.070(6) 0.071(6) 0.049(5) 0.025(5) -0.015(5) -0.036(5)
C55 0.093(8) 0.104(9) 0.038(5) 0.027(5) 0.007(6) 0.026(7)
C56 0.104(8) 0.120(8) 0.114(8) -0.041(7) -0.002(6) 0.026(7)
C57 0.099(7) 0.126(8) 0.124(8) -0.018(7) -0.021(7) 0.023(7)
C58 0.076(6) 0.031(4) 0.051(5) 0.011(4) 0.007(5) -0.010(4)
C59 0.183(9) 0.098(8) 0.132(8) -0.016(7) 0.071(7) -0.013(7)
C60 0.172(9) 0.099(8) 0.133(8) -0.020(7) 0.071(8) -0.012(7)
C61 0.066(6) 0.084(7) 0.083(7) -0.010(6) -0.011(6) 0.001(6)
C62 0.152(12) 0.073(8) 0.116(10) -0.025(7) 0.010(9) 0.045(8)
C63 0.165(13) 0.094(9) 0.157(12) -0.003(9) 0.019(11) -0.031(9)
C64 0.259(18) 0.129(13) 0.191(15) 0.007(13) 0.040(15) -0.013(14)
C65 0.197(17) 0.114(12) 0.133(12) -0.007(10) 0.010(11) -0.004(12)
C66 0.209(11) 0.201(11) 0.203(11) 0.007(9) 0.008(8) 0.001(9)
C67 0.161(13) 0.207(14) 0.178(13) 0.053(12) 0.007(11) -0.019(12)
C68 0.248(12) 0.257(12) 0.234(12) 0.016(9) 0.007(9) 0.006(9)
C69 0.073(6) 0.054(6) 0.047(5) -0.008(4) -0.006(5) -0.005(5)
C70 0.170(15) 0.122(13) 0.203(17) -0.009(12) 0.093(13) -0.030(12)
C71 0.132(13) 0.145(13) 0.138(12) 0.003(11) 0.048(10) -0.018(11)
C72 0.204(16) 0.156(14) 0.171(15) 0.008(11) 0.022(14) -0.001(14)
C73 0.242(17) 0.126(13) 0.135(13) -0.004(10) -0.008(14) 0.001(13)
C74 0.184(17) 0.155(15) 0.135(13) -0.010(11) 0.027(11) -0.035(13)
C75 0.207(11) 0.196(11) 0.208(11) 0.006(9) -0.004(9) -0.035(9)
C76 0.236(12) 0.248(12) 0.243(12) 0.010(9) -0.016(9) -0.028(9)
C77 0.215(17) 0.251(19) 0.206(17) -0.005(15) -0.021(15) -0.078(16)
C78 0.106(11) 0.137(13) 0.119(12) 0.042(10) 0.023(9) -0.041(9)
C79 0.251(13) 0.249(13) 0.243(12) -0.004(9) -0.023(9) 0.007(9)
C80 0.310(14) 0.308(14) 0.313(14) 0.006(9) -0.002(9) 0.003(9)
C81 0.266(13) 0.272(13) 0.287(13) -0.003(9) -0.004(9) 0.009(9)
C82 0.266(14) 0.283(14) 0.277(14) -0.003(9) -0.001(9) 0.015(9)
C83 0.164(10) 0.176(10) 0.182(10) -0.021(8) -0.011(8) -0.009(8)
C84 0.244(12) 0.249(12) 0.262(12) -0.016(9) 0.005(9) 0.002(9)
C85 0.201(14) 0.187(16) 0.35(2) -0.122(15) 0.009(16) -0.096(14)
C86 0.191(17) 0.224(19) 0.35(3) -0.121(18) -0.035(18) -0.091(15)
C87 0.090(7) 0.117(9) 0.166(9) -0.004(8) -0.044(7) -0.021(7)
C88 0.134(19) 0.074(14) 0.066(13) -0.005(11) 0.027(13) -0.009(13)
C89 0.133(11) 0.123(11) 0.128(11) 0.004(9) -0.001(9) 0.000(9)
C90 0.129(11) 0.125(11) 0.117(10) 0.007(8) 0.012(9) -0.002(9)
C91 0.156(18) 0.143(18) 0.098(15) 0.005(15) 0.051(15) -0.006(16)
C92 0.119(12) 0.127(12) 0.124(12) -0.012(9) 0.008(9) -0.003(9)
C93 0.170(13) 0.168(13) 0.170(13) -0.002(9) 0.005(9) -0.001(9)
C94 0.258(17) 0.260(17) 0.253(17) -0.001(9) 0.005(9) -0.004(9)
C95 0.300(19) 0.296(19) 0.288(19) -0.003(9) 0.002(10) -0.005(10)
C96 0.17(3) 0.089(19) 0.063(15) -0.034(14) 0.031(17) -0.025(19)
C97 0.236(19) 0.226(19) 0.227(19) -0.007(10) 0.004(10) 0.002(10)
C98 0.254(18) 0.253(18) 0.254(18) 0.001(9) -0.002(9) -0.001(9)
C99 0.226(16) 0.215(16) 0.215(16) 0.007(9) 0.002(9) 0.003(9)
C100 0.222(17) 0.227(17) 0.219(17) 0.001(9) -0.009(9) 0.006(9)
C101 0.235(19) 0.230(19) 0.231(18) 0.005(10) 0.009(10) 0.007(10)
C102 0.218(16) 0.223(16) 0.214(16) 0.003(9) 0.002(10) 0.003(10)
C103 0.23(3) 0.24(2) 0.15(2) 0.02(2) -0.02(2) -0.01(3)
C104 0.22(3) 0.23(3) 0.14(2) 0.01(2) -0.04(3) -0.01(3)
C105 0.117(12) 0.096(11) 0.096(11) -0.013(9) 0.005(9) -0.007(9)
N1 0.038(3) 0.031(3) 0.047(4) 0.013(3) 0.005(3) 0.004(3)
N2 0.044(3) 0.032(3) 0.053(4) 0.021(3) 0.005(3) 0.002(3)
N3 0.030(3) 0.027(3) 0.045(4) 0.004(3) 0.002(3) -0.006(3)
N4 0.032(3) 0.027(3) 0.049(4) 0.010(3) -0.006(3) -0.004(2)
N5 0.039(3) 0.030(3) 0.046(4) 0.007(3) 0.003(3) -0.002(3)
N6 0.034(3) 0.031(3) 0.043(3) 0.008(3) 0.005(3) -0.006(2)
N7 0.036(3) 0.020(3) 0.037(3) 0.008(2) 0.001(3) -0.003(2)
N8 0.033(3) 0.026(3) 0.039(3) 0.003(2) -0.005(3) 0.003(3)
N9 0.029(3) 0.030(3) 0.034(3) 0.008(2) -0.007(2) -0.005(2)
N10 0.028(3) 0.033(3) 0.035(3) 0.002(3) -0.009(3) 0.000(2)
N11 0.028(3) 0.039(3) 0.032(3) 0.008(3) 0.004(3) 0.003(2)
N12 0.030(3) 0.041(3) 0.030(3) 0.008(3) 0.002(2) 0.000(2)
N13 0.028(3) 0.032(3) 0.030(3) -0.001(3) -0.006(2) 0.006(2)
N14 0.043(3) 0.031(3) 0.025(3) -0.001(2) -0.004(3) 0.002(3)
N15 0.023(3) 0.031(3) 0.029(3) 0.003(2) -0.003(2) 0.000(2)
N16 0.032(3) 0.026(3) 0.037(3) -0.005(2) 0.003(3) 0.003(2)
N17 0.037(3) 0.025(3) 0.027(3) 0.004(2) 0.009(2) -0.007(2)
N18 0.031(3) 0.026(3) 0.043(4) -0.007(3) 0.008(3) -0.005(2)
N19 0.030(3) 0.026(3) 0.038(3) -0.008(2) 0.000(3) 0.004(2)
N20 0.024(3) 0.029(3) 0.053(4) -0.007(3) -0.004(3) -0.007(2)
N21 0.021(3) 0.027(3) 0.046(4) -0.004(3) 0.005(3) -0.002(2)
N22 0.032(3) 0.023(3) 0.046(4) -0.002(3) 0.006(3) -0.001(2)
N23 0.032(3) 0.027(3) 0.046(4) -0.005(3) 0.002(3) -0.005(2)
N24 0.046(4) 0.032(3) 0.039(4) -0.010(3) 0.011(3) -0.001(3)
N25 0.023(3) 0.032(3) 0.043(4) 0.000(3) 0.008(2) 0.003(2)
N26 0.030(3) 0.029(3) 0.040(3) 0.003(3) 0.006(3) -0.004(2)
N27 0.036(3) 0.036(3) 0.048(4) 0.001(3) -0.011(3) -0.005(3)
N28 0.042(3) 0.028(3) 0.030(3) 0.000(2) -0.008(3) -0.009(3)
N29 0.030(3) 0.031(3) 0.044(3) 0.005(3) 0.004(3) 0.000(3)
N30 0.038(3) 0.024(3) 0.049(4) -0.002(3) 0.001(3) 0.001(3)
N31 0.033(3) 0.038(3) 0.032(3) 0.004(3) 0.002(3) -0.003(3)
N32 0.036(3) 0.032(3) 0.037(3) 0.005(3) 0.002(3) -0.002(3)
N33 0.032(3) 0.035(3) 0.041(3) 0.006(3) 0.006(3) 0.002(3)
N34 0.028(3) 0.039(3) 0.045(4) 0.003(3) 0.004(3) -0.001(2)
N35 0.032(3) 0.046(4) 0.044(4) 0.018(3) -0.006(3) -0.004(3)
N36 0.061(4) 0.052(4) 0.034(4) 0.013(3) -0.006(3) -0.014(3)
N37 0.072(5) 0.058(5) 0.038(4) -0.009(3) -0.014(4) 0.007(4)
N38 0.076(6) 0.070(5) 0.038(4) 0.004(4) -0.017(4) 0.020(4)
N39 0.088(6) 0.031(4) 0.054(4) 0.008(3) 0.041(4) 0.000(3)
N40 0.054(4) 0.031(4) 0.056(4) 0.002(3) 0.027(3) 0.002(3)
N41 0.071(5) 0.060(5) 0.052(4) -0.005(4) -0.001(4) 0.011(4)
N42 0.083(7) 0.098(7) 0.115(9) -0.001(6) 0.050(6) 0.004(6)
N43 0.071(6) 0.048(5) 0.274(15) 0.035(7) -0.053(8) -0.004(4)
N44 0.17(2) 0.074(14) 0.062(12) -0.004(10) 0.049(13) -0.006(13)
N45 0.149(18) 0.070(11) 0.051(10) 0.022(9) 0.021(12) -0.005(12)
O1 0.079(4) 0.039(3) 0.056(4) -0.004(3) -0.007(3) 0.014(3)
O2 0.114(6) 0.163(7) 0.133(7) -0.033(6) 0.044(6) -0.043(6)
O3 0.085(5) 0.054(4) 0.072(4) 0.013(3) -0.021(4) -0.003(4)
O4 0.19(2) 0.15(2) 0.17(2) -0.049(17) 0.053(18) -0.117(19)
O5 0.095(12) 0.107(13) 0.103(12) 0.059(10) 0.044(10) 0.045(10)

loop_
_atom_type_symbol
_atom_type_description
_atom_type_scat_dispersion_real
_atom_type_scat_dispersion_imag
_atom_type_scat_source
C C 0.0033 0.0016 'International Tables Vol C Tables 4.2.6.8 and 6.1.1.4'
H H 0.0000 0.0000 'International Tables Vol C Tables 4.2.6.8 and 6.1.1.4'
N N 0.0061 0.0033 'International Tables Vol C Tables 4.2.6.8 and 6.1.1.4'
O O 0.0106 0.0060 'International Tables Vol C Tables 4.2.6.8 and 6.1.1.4'
Zn Zn 0.2839 1.4301 'International Tables Vol C Tables 4.2.6.8 and 6.1.1.4'

loop_
_geom_angle_atom_site_label_1
_geom_angle_atom_site_label_2
_geom_angle_atom_site_label_3
_geom_angle
_geom_angle_site_symmetry_1
_geom_angle_site_symmetry_3
N3 Zn1 N30 119.2(2) . 2_655
N3 Zn1 N1 110.6(2) . .
N30 Zn1 N1 107.6(2) 2_655 .
N3 Zn1 N18 105.0(2) . 4_557
N30 Zn1 N18 109.0(2) 2_655 4_557
N1 Zn1 N18 104.4(2) . 4_557
N40 Zn2 N2 110.3(3) 4_547 1_455
N40 Zn2 N5 108.1(3) 4_547 .
N2 Zn2 N5 112.6(2) 1_455 .
N40 Zn2 N4 109.8(2) 4_547 .
N2 Zn2 N4 111.0(3) 1_455 .
N5 Zn2 N4 104.9(2) . .
N7 Zn3 N6 108.3(2) . .
N7 Zn3 N12 113.5(2) . 4_457
N6 Zn3 N12 107.6(2) . 4_457
N7 Zn3 N10 113.3(2) . 4_557
N6 Zn3 N10 108.7(2) . 4_557
N12 Zn3 N10 105.2(2) 4_457 4_557
N8 Zn4 N11 114.6(2) . .
N8 Zn4 N13 112.3(2) . .
N11 Zn4 N13 108.7(2) . .
N8 Zn4 N9 111.7(2) . .
N11 Zn4 N9 102.1(2) . .
N13 Zn4 N9 106.8(2) . .
N17 Zn5 N19 108.8(2) . .
N17 Zn5 N14 107.9(2) . .
N19 Zn5 N14 110.9(2) . .
N17 Zn5 N15 112.0(2) . .
N19 Zn5 N15 111.4(2) . .
N14 Zn5 N15 105.8(2) . .
N21 Zn6 N25 103.4(2) . .
N21 Zn6 N20 112.7(2) . .
N25 Zn6 N20 112.3(2) . .
N21 Zn6 N23 114.9(2) . .
N25 Zn6 N23 109.1(2) . .
N20 Zn6 N23 104.6(2) . .
N27 Zn7 N22 112.1(2) . .
N27 Zn7 N29 114.6(2) . .
N22 Zn7 N29 111.9(2) . .
N27 Zn7 N26 105.3(2) . 1_455
N22 Zn7 N26 105.4(2) . 1_455
N29 Zn7 N26 106.7(2) . 1_455
N28 Zn8 N33 113.7(2) . .
N28 Zn8 N16 106.0(2) . 3_646
N33 Zn8 N16 109.0(2) . 3_646
N28 Zn8 N31 112.0(2) . .
N33 Zn8 N31 104.6(2) . .
N16 Zn8 N31 111.6(2) 3_646 .
N35 Zn9 N24 113.8(3) . 3_646
N35 Zn9 N34 107.0(3) . 1_655
N24 Zn9 N34 110.3(2) 3_646 1_655
N35 Zn9 N32 108.5(2) . .
N24 Zn9 N32 112.0(2) 3_646 .
N34 Zn9 N32 104.7(2) 1_655 .
N37 Zn10 N39 105.7(3) . .
N37 Zn10 N36 110.4(3) . .
N39 Zn10 N36 111.9(3) . .
N37 Zn10 N38 110.5(3) . 4_547
N39 Zn10 N38 110.4(3) . 4_547
N36 Zn10 N38 107.9(3) . 4_547
N2 C1 N1 117.4(7) . .
N2 C1 H1 121.3 . .
N1 C1 H1 121.3 . .
C3 C2 N2 108.9(8) . .
C3 C2 H2 125.5 . .
N2 C2 H2 125.5 . .
N1 C3 C2 109.1(8) . .
N1 C3 H3 125.4 . .
C2 C3 H3 125.4 . .
N3 C4 N4 114.4(6) . .
N3 C4 H4 122.8 . .
N4 C4 H4 122.8 . .
N4 C5 C6 107.9(6) . .
N4 C5 H5 126.1 . .
C6 C5 H5 126.1 . .
C5 C6 N3 109.4(7) . .
C5 C6 H6 125.3 . .
N3 C6 H6 125.3 . .
N6 C7 N5 112.9(6) . .
N6 C7 H7 123.6 . .
N5 C7 H7 123.6 . .
N6 C8 C9 108.7(7) . .
N6 C8 H8 125.7 . .
C9 C8 H8 125.7 . .
N5 C9 C8 109.4(7) . .
N5 C9 H9 125.3 . .
C8 C9 H9 125.3 . .
N8 C10 N7 112.6(6) . .
N8 C10 H10 123.7 . .
N7 C10 H10 123.7 . .
C12 C11 N8 108.0(6) . .
C12 C11 H11 126.0 . .
N8 C11 H11 126.0 . .
N7 C12 C11 109.4(6) . .
N7 C12 H12 125.3 . .
C11 C12 H12 125.3 . .
N10 C13 N9 111.5(6) . .
N10 C13 H13 124.3 . .
N9 C13 H13 124.3 . .
N10 C14 C15 108.4(6) . .
N10 C14 H14 125.8 . .
C15 C14 H14 125.8 . .
N9 C15 C14 108.2(6) . .
N9 C15 H15 125.9 . .
C14 C15 H15 125.9 . .
N12 C16 N11 113.5(6) . .
N12 C16 H16 123.3 . .
N11 C16 H16 123.3 . .
N12 C17 C18 108.9(6) . .
N12 C17 H17 125.5 . .
C18 C17 H17 125.5 . .
C17 C18 N11 107.9(6) . .
C17 C18 H18 126.1 . .
N11 C18 H18 126.1 . .
N13 C19 N14 113.7(6) . .
N13 C19 H19 123.2 . .
N14 C19 H19 123.2 . .
C21 C20 N14 108.0(6) . .
C21 C20 H20 126.0 . .
N14 C20 H20 126.0 . .
N13 C21 C20 108.5(6) . .
N13 C21 H21 125.7 . .
C20 C21 H21 125.7 . .
N15 C22 N16 114.7(6) . .
N15 C22 H22 122.6 . .
N16 C22 H22 122.6 . .
C24 C23 N15 108.7(7) . .
C24 C23 H23 125.6 . .
N15 C23 H23 125.6 . .
C23 C24 N16 110.3(7) . .
C23 C24 H24 124.9 . .
N16 C24 H24 124.9 . .
N18 C25 N17 115.3(6) . .
N18 C25 H25 122.3 . .
N17 C25 H25 122.3 . .
C27 C26 N18 107.8(7) . .
C27 C26 H26 126.1 . .
N18 C26 H26 126.1 . .
C26 C27 N17 109.8(7) . .
C26 C27 H27 125.1 . .
N17 C27 H27 125.1 . .
N20 C28 N19 113.4(6) . .
N20 C28 H28 123.3 . .
N19 C28 H28 123.3 . .
N19 C29 C30 109.4(7) . .
N19 C29 H29 125.3 . .
C30 C29 H29 125.3 . .
N20 C30 C29 107.9(6) . .
N20 C30 H30 126.0 . .
C29 C30 H30 126.0 . .
N21 C31 N22 112.9(6) . .
N21 C31 H31 123.6 . .
N22 C31 H31 123.6 . .
C33 C32 N22 108.0(6) . .
C33 C32 H32 126.0 . .
N22 C32 H32 126.0 . .
C32 C33 N21 109.4(6) . .
C32 C33 H33 125.3 . .
N21 C33 H33 125.3 . .
N23 C34 N24 112.6(6) . .
N23 C34 H34 123.7 . .
N24 C34 H34 123.7 . .
C36 C35 N24 110.0(6) . .
C36 C35 H35 125.0 . .
N24 C35 H35 125.0 . .
C35 C36 N23 107.8(6) . .
C35 C36 H36 126.1 . .
N23 C36 H36 126.1 . .
N26 C37 N25 115.6(6) . .
N26 C37 H37 122.2 . .
N25 C37 H37 122.2 . .
N25 C38 C39 110.2(8) . .
N25 C38 H38 124.9 . .
C39 C38 H38 124.9 . .
N26 C39 C38 107.6(8) . .
N26 C39 H39 126.2 . .
C38 C39 H39 126.2 . .
N28 C40 N27 116.4(6) . .
N28 C40 H40 121.8 . .
N27 C40 H40 121.8 . .
N28 C41 C42 108.3(9) . .
N28 C41 H41 125.9 . .
C42 C41 H41 125.9 . .
N27 C42 C41 109.5(8) . .
N27 C42 H42 125.3 . .
C41 C42 H42 125.3 . .
N29 C43 N30 114.4(6) . .
N29 C43 H43 122.8 . .
N30 C43 H43 122.8 . .
C45 C44 N30 106.4(9) . .
C45 C44 H44 126.8 . .
N30 C44 H44 126.8 . .
N29 C45 C44 108.8(10) . .
N29 C45 H45 125.6 . .
C44 C45 H45 125.6 . .
N31 C46 N32 115.0(6) . .
N31 C46 H46 122.5 . .
N32 C46 H46 122.5 . .
N31 C47 C48 108.4(9) . .
N31 C47 H47 125.8 . .
C48 C47 H47 125.8 . .
N32 C48 C47 108.7(8) . .
N32 C48 H48 125.6 . .
C47 C48 H48 125.6 . .
N33 C49 N34 113.9(6) . .
N33 C49 H49 123.1 . .
N34 C49 H49 123.1 . .
C51 C50 N33 110.1(7) . .
C51 C50 H50 125.0 . .
N33 C50 H50 125.0 . .
C50 C51 N34 108.4(6) . .
C50 C51 H51 125.8 . .
N34 C51 H51 125.8 . .
N35 C52 N36 113.2(7) . .
N35 C52 H52 123.4 . .
N36 C52 H52 123.4 . .
C54 C53 N36 109.8(8) . .
C54 C53 H53 125.1 . .
N36 C53 H53 125.1 . .
C53 C54 N35 107.7(7) . .
C53 C54 H54 126.1 . .
N35 C54 H54 126.1 . .
N38 C55 N37 124.0(11) . .
N38 C55 H55 118.0 . .
N37 C55 H55 118.0 . .
C57 C56 N37 108.4(12) . .
C57 C56 H56 125.8 . .
N37 C56 H56 125.8 . .
C56 C57 N38 108.5(12) . .
C56 C57 H57 125.8 . .
N38 C57 H57 125.8 . .
N40 C58 N39 119.4(8) . .
N40 C58 H58 120.3 . .
N39 C58 H58 120.3 . .
N39 C59 C60 113.0(13) . .
N39 C59 H59 123.5 . .
C60 C59 H59 123.5 . .
N40 C60 C59 103.4(13) . .
N40 C60 H60 128.3 . .
C59 C60 H60 128.3 . .
N41 C61 C62 114.1(10) . .
N41 C61 H61A 108.7 . .
C62 C61 H61A 108.7 . .
N41 C61 H61B 108.7 . .
C62 C61 H61B 108.7 . .
H61A C61 H61B 107.6 . .
C61 C62 C63 109.2(10) . .
C61 C62 H62A 109.8 . .
C63 C62 H62A 109.8 . .
C61 C62 H62B 109.8 . .
C63 C62 H62B 109.8 . .
H62A C62 H62B 108.3 . .
C64 C63 C62 113.9(15) . .
C64 C63 H63A 108.8 . .
C62 C63 H63A 108.8 . .
C64 C63 H63B 108.8 . .
C62 C63 H63B 108.8 . .
H63A C63 H63B 107.7 . .
C63 C64 H64A 109.5 . .
C63 C64 H64B 109.5 . .
H64A C64 H64B 109.5 . .
C63 C64 H64C 109.5 . .
H64A C64 H64C 109.5 . .
H64B C64 H64C 109.5 . .
C66 C65 N41 111.7(15) . .
C66 C65 H65A 109.3 . .
N41 C65 H65A 109.3 . .
C66 C65 H65B 109.3 . .
N41 C65 H65B 109.3 . .
H65A C65 H65B 107.9 . .
C65 C66 C67 109.1(17) . .
C65 C66 H66A 109.9 . .
C67 C66 H66A 109.9 . .
C65 C66 H66B 109.9 . .
C67 C66 H66B 109.9 . .
H66A C66 H66B 108.3 . .
C68 C67 C66 90.2(17) . .
C68 C67 H67A 113.6 . .
C66 C67 H67A 113.6 . .
C68 C67 H67B 113.6 . .
C66 C67 H67B 113.6 . .
H67A C67 H67B 110.9 . .
C67 C68 H68A 109.5 . .
C67 C68 H68B 109.5 . .
H68A C68 H68B 109.5 . .
C67 C68 H68C 109.5 . .
H68A C68 H68C 109.5 . .
H68B C68 H68C 109.5 . .
O1 C69 N41 128.6(9) . .
O1 C69 H69 115.7 . .
N41 C69 H69 115.7 . .
N42 C70 C71 109.8(13) . .
N42 C70 H70A 109.7 . .
C71 C70 H70A 109.7 . .
N42 C70 H70B 109.7 . .
C71 C70 H70B 109.7 . .
H70A C70 H70B 108.2 . .
C72 C71 C70 102.2(16) . .
C72 C71 H71A 111.3 . .
C70 C71 H71A 111.3 . .
C72 C71 H71B 111.3 . .
C70 C71 H71B 111.3 . .
H71A C71 H71B 109.2 . .
C71 C72 C73 116(2) . .
C71 C72 H72A 108.2 . .
C73 C72 H72A 108.2 . .
C71 C72 H72B 108.2 . .
C73 C72 H72B 108.2 . .
H72A C72 H72B 107.4 . .
C72 C73 H73A 109.5 . .
C72 C73 H73B 109.5 . .
H73A C73 H73B 109.5 . .
C72 C73 H73C 109.5 . .
H73A C73 H73C 109.5 . .
H73B C73 H73C 109.5 . .
N42 C74 C75 103.2(17) . .
N42 C74 H74A 111.1 . .
C75 C74 H74A 111.1 . .
N42 C74 H74B 111.1 . .
C75 C74 H74B 111.1 . .
H74A C74 H74B 109.1 . .
C76 C75 C74 116(2) . .
C76 C75 H75A 108.4 . .
C74 C75 H75A 108.4 . .
C76 C75 H75B 108.4 . .
C74 C75 H75B 108.4 . .
H75A C75 H75B 107.4 . .
C75 C76 C77 112(2) . .
C75 C76 H76A 109.3 . .
C77 C76 H76A 109.3 . .
C75 C76 H76B 109.3 . .
C77 C76 H76B 109.3 . .
H76A C76 H76B 107.9 . .
C76 C77 H77A 109.5 . .
C76 C77 H77B 109.5 . .
H77A C77 H77B 109.5 . .
C76 C77 H77C 109.5 . .
H77A C77 H77C 109.5 . .
H77B C77 H77C 109.5 . .
O2 C78 N42 124.6(16) . .
O2 C78 H78 117.7 . .
N42 C78 H78 117.7 . .
N43 C79 C80 122(2) . .
N43 C79 H79A 106.8 . .
C80 C79 H79A 106.8 . .
N43 C79 H79B 106.8 . .
C80 C79 H79B 106.8 . .
H79A C79 H79B 106.7 . .
C81 C80 C79 109(3) . .
C81 C80 H80A 109.8 . .
C79 C80 H80A 109.8 . .
C81 C80 H80B 109.8 . .
C79 C80 H80B 109.8 . .
H80A C80 H80B 108.3 . .
C80 C81 C82 89(2) . .
C80 C81 H81A 113.7 . .
C82 C81 H81A 113.7 . .
C80 C81 H81B 113.8 . .
C82 C81 H81B 113.8 . .
H81A C81 H81B 111.0 . .
N43 C83 C84 85.6(11) . .
C85 C84 C83 141.7(18) . .
C85 C84 H84A 101.6 . .
C83 C84 H84A 101.6 . .
C85 C84 H84B 101.6 . .
C83 C84 H84B 101.6 . .
H84A C84 H84B 104.6 . .
C84 C85 C86 111.7(18) . .
C84 C85 H85A 109.3 . .
C86 C85 H85A 109.3 . .
C84 C85 H85B 109.3 . .
C86 C85 H85B 109.3 . .
H85A C85 H85B 107.9 . .
C85 C86 H86A 109.5 . .
C85 C86 H86B 109.5 . .
H86A C86 H86B 109.5 . .
C85 C86 H86C 109.5 . .
H86A C86 H86C 109.5 . .
H86B C86 H86C 109.5 . .
O3 C87 N43 127.6(13) . .
O3 C87 H87 116.2 . .
N43 C87 H87 116.2 . .
N44 C88 C89 114(2) . .
N44 C88 H88A 108.8 . .
C89 C88 H88A 108.8 . .
N44 C88 H88B 108.8 . .
C89 C88 H88B 108.8 . .
H88A C88 H88B 107.7 . .
C88 C89 C90 114(2) . .
C88 C89 H89A 108.7 . .
C90 C89 H89A 108.7 . .
C88 C89 H89B 108.7 . .
C90 C89 H89B 108.7 . .
H89A C89 H89B 107.6 . .
C89 C90 C91 114(2) . .
C89 C90 H90A 108.6 . .
C91 C90 H90A 108.6 . .
C89 C90 H90B 108.7 . .
C91 C90 H90B 108.6 . .
H90A C90 H90B 107.6 . .
C90 C91 H91A 109.5 . .
C90 C91 H91B 109.5 . .
H91A C91 H91B 109.5 . .
C90 C91 H91C 109.5 . .
H91A C91 H91C 109.5 . .
H91B C91 H91C 109.5 . .
N44 C92 C93 120(3) . .
N44 C92 H92A 107.4 . .
C93 C92 H92A 107.4 . .
N44 C92 H92B 107.4 . .
C93 C92 H92B 107.4 . .
H92A C92 H92B 106.9 . .
C92 C93 C94 99.2(18) . .
C92 C93 H93A 111.9 . .
C94 C93 H93A 111.9 . .
C92 C93 H93B 111.9 . .
C94 C93 H93B 111.9 . .
H93A C93 H93B 109.6 . .
C93 C94 C95 103.1(17) . .
C93 C94 H94A 111.1 . .
C95 C94 H94A 111.1 . .
C93 C94 H94B 111.1 . .
C95 C94 H94B 111.1 . .
H94A C94 H94B 109.1 . .
O4 C96 N44 124(3) . .
O4 C96 H96 118.2 . .
N44 C96 H96 118.2 . .
N45 C97 C98 124(3) . .
N45 C97 C99 83(3) . .
C98 C97 C99 49.6(16) . .
N45 C97 H97A 106.2 . .
C98 C97 H97A 106.2 . .
C99 C97 H97A 151.0 . .
N45 C97 H97B 106.2 . .
C98 C97 H97B 106.2 . .
C99 C97 H97B 97.1 . .
H97A C97 H97B 106.4 . .
C99 C98 C97 78(3) . .
C99 C98 H98A 115.5 . .
C97 C98 H98A 115.5 . .
C99 C98 H98B 115.5 . .
C97 C98 H98B 115.5 . .
H98A C98 H98B 112.5 . .
C98 C99 C100 93.4(15) . .
C98 C99 C97 52.2(17) . .
C100 C99 C97 93(3) . .
C98 C99 H99A 113.0 . .
C100 C99 H99A 113.0 . .
C97 C99 H99A 65.6 . .
C98 C99 H99B 113.0 . .
C100 C99 H99B 113.0 . .
C97 C99 H99B 152.3 . .
H99A C99 H99B 110.4 . .
C99 C100 H11A 110.8 . .
C99 C100 H11B 111.8 . .
H11A C100 H11B 109.5 . .
C99 C100 H11C 105.7 . .
H11A C100 H11C 109.5 . .
H11B C100 H11C 109.5 . .
N45 C101 C102 121(4) . .
N45 C101 H10A 107.0 . .
C102 C101 H10A 107.0 . .
N45 C101 H10B 107.0 . .
C102 C101 H10B 107.0 . .
H10A C101 H10B 106.8 . .
C101 C102 C103 113(4) . .
C101 C102 H10C 109.0 . .
C103 C102 H10C 109.0 . .
C101 C102 H10D 109.0 . .
C103 C102 H10D 109.0 . .
H10C C102 H10D 107.8 . .
C102 C103 C104 100(4) . .
C102 C103 H10E 111.7 . .
C104 C103 H10E 111.8 . .
C102 C103 H10F 111.7 . .
C104 C103 H10F 111.7 . .
H10E C103 H10F 109.5 . .
C103 C104 H10G 109.0 . .
C103 C104 H10H 111.1 . .
H10G C104 H10H 109.5 . .
C103 C104 H10I 108.2 . .
H10G C104 H10I 109.5 . .
H10H C104 H10I 109.5 . .
O5 C105 N45 123(2) . .
O5 C105 H105 118.4 . .
N45 C105 H105 118.4 . .
C1 N1 C3 102.5(7) . .
C1 N1 Zn1 133.7(5) . .
C3 N1 Zn1 122.2(6) . .
C1 N2 C2 101.6(7) . .
C1 N2 Zn2 126.9(5) . 1_655
C2 N2 Zn2 130.6(6) . 1_655
C4 N3 C6 103.5(6) . .
C4 N3 Zn1 122.6(5) . .
C6 N3 Zn1 132.9(5) . .
C4 N4 C5 104.8(6) . .
C4 N4 Zn2 123.0(5) . .
C5 N4 Zn2 131.8(5) . .
C9 N5 C7 104.5(6) . .
C9 N5 Zn2 126.2(5) . .
C7 N5 Zn2 128.8(5) . .
C7 N6 C8 104.5(6) . .
C7 N6 Zn3 124.4(5) . .
C8 N6 Zn3 131.1(5) . .
C10 N7 C12 104.8(6) . .
C10 N7 Zn3 123.7(5) . .
C12 N7 Zn3 131.4(5) . .
C10 N8 C11 105.0(6) . .
C10 N8 Zn4 122.6(5) . .
C11 N8 Zn4 132.3(5) . .
C13 N9 C15 104.7(6) . .
C13 N9 Zn4 130.0(5) . .
C15 N9 Zn4 124.9(5) . .
C13 N10 C14 107.2(6) . .
C13 N10 Zn3 126.4(5) . 4_457
C14 N10 Zn3 126.2(5) . 4_457
C16 N11 C18 104.8(6) . .
C16 N11 Zn4 127.8(5) . .
C18 N11 Zn4 126.3(5) . .
C16 N12 C17 104.9(6) . .
C16 N12 Zn3 130.5(5) . 4_557
C17 N12 Zn3 124.5(5) . 4_557
C19 N13 C21 105.6(6) . .
C19 N13 Zn4 122.3(5) . .
C21 N13 Zn4 132.1(5) . .
C19 N14 C20 104.2(6) . .
C19 N14 Zn5 126.2(5) . .
C20 N14 Zn5 129.5(5) . .
C22 N15 C23 103.9(6) . .
C22 N15 Zn5 129.3(4) . .
C23 N15 Zn5 126.8(5) . .
C22 N16 C24 102.2(6) . .
C22 N16 Zn8 127.5(5) . 3_656
C24 N16 Zn8 130.3(5) . 3_656
C25 N17 C27 103.3(6) . .
C25 N17 Zn5 129.9(5) . .
C27 N17 Zn5 126.6(5) . .
C25 N18 C26 103.8(6) . .
C25 N18 Zn1 128.6(5) . 4_457
C26 N18 Zn1 127.2(5) . 4_457
C28 N19 C29 104.2(6) . .
C28 N19 Zn5 125.6(5) . .
C29 N19 Zn5 130.0(5) . .
C28 N20 C30 105.0(6) . .
C28 N20 Zn6 125.6(5) . .
C30 N20 Zn6 129.0(4) . .
C31 N21 C33 105.0(6) . .
C31 N21 Zn6 123.4(5) . .
C33 N21 Zn6 131.1(5) . .
C31 N22 C32 104.7(6) . .
C31 N22 Zn7 127.9(5) . .
C32 N22 Zn7 127.2(5) . .
C34 N23 C36 105.6(6) . .
C34 N23 Zn6 124.9(5) . .
C36 N23 Zn6 129.3(5) . .
C34 N24 C35 103.9(6) . .
C34 N24 Zn9 125.5(5) . 3_656
C35 N24 Zn9 130.6(5) . 3_656
C37 N25 C38 102.5(6) . .
C37 N25 Zn6 128.5(5) . .
C38 N25 Zn6 128.8(5) . .
C37 N26 C39 104.1(6) . .
C37 N26 Zn7 126.0(5) . 1_655
C39 N26 Zn7 129.6(5) . 1_655
C40 N27 C42 102.7(7) . .
C40 N27 Zn7 128.7(5) . .
C42 N27 Zn7 127.6(6) . .
C40 N28 C41 103.1(6) . .
C40 N28 Zn8 127.5(5) . .
C41 N28 Zn8 129.3(6) . .
C43 N29 C45 106.8(7) . .
C43 N29 Zn7 131.0(5) . .
C45 N29 Zn7 122.0(6) . .
C43 N30 C44 103.3(7) . .
C43 N30 Zn1 131.2(5) . 2_654
C44 N30 Zn1 124.4(6) . 2_654
C46 N31 C47 104.1(7) . .
C46 N31 Zn8 128.3(5) . .
C47 N31 Zn8 127.5(6) . .
C46 N32 C48 103.9(6) . .
C46 N32 Zn9 126.4(5) . .
C48 N32 Zn9 129.8(5) . .
C49 N33 C50 104.2(6) . .
C49 N33 Zn8 125.0(5) . .
C50 N33 Zn8 130.0(5) . .
C49 N34 C51 103.5(6) . .
C49 N34 Zn9 128.0(5) . 1_455
C51 N34 Zn9 127.5(5) . 1_455
C52 N35 C54 105.6(6) . .
C52 N35 Zn9 128.5(5) . .
C54 N35 Zn9 124.3(5) . .
C52 N36 C53 103.6(7) . .
C52 N36 Zn10 126.3(5) . .
C53 N36 Zn10 129.0(6) . .
C55 N37 C56 99.1(10) . .
C55 N37 Zn10 130.7(7) . .
C56 N37 Zn10 121.8(7) . .
C55 N38 C57 98.5(10) . .
C55 N38 Zn10 126.0(7) . 4_447
C57 N38 Zn10 132.4(9) . 4_447
C58 N39 C59 99.1(9) . .
C58 N39 Zn10 134.0(6) . .
C59 N39 Zn10 126.7(8) . .
C58 N40 C60 103.0(9) . .
C58 N40 Zn2 129.9(6) . 4_447
C60 N40 Zn2 125.3(8) . 4_447
C69 N41 C61 122.1(8) . .
C69 N41 C65 116.9(10) . .
C61 N41 C65 119.2(9) . .
C78 N42 C74 121.7(14) . .
C78 N42 C70 117.1(15) . .
C74 N42 C70 121.1(14) . .
C87 N43 C83 115.8(12) . .
C87 N43 C79 108.0(17) . .
C83 N43 C79 104.6(16) . .
C96 N44 C92 123(2) . .
C96 N44 C88 117(2) . .
C92 N44 C88 120(2) . .
C105 N45 C97 134(3) . .
C105 N45 C101 120(2) . .
C97 N45 C101 105(3) . .

loop_
_geom_bond_atom_site_label_1
_geom_bond_atom_site_label_2
_geom_bond_distance
_geom_bond_site_symmetry_2
Zn1 N3 1.973(6) .
Zn1 N30 1.990(6) 2_655
Zn1 N1 1.991(6) .
Zn1 N18 2.012(5) 4_557
Zn2 N40 1.962(6) 4_547
Zn2 N2 1.978(6) 1_455
Zn2 N5 1.993(6) .
Zn2 N4 2.008(6) .
Zn3 N7 1.969(6) .
Zn3 N6 1.993(6) .
Zn3 N12 1.993(6) 4_457
Zn3 N10 2.006(6) 4_557
Zn4 N8 1.968(5) .
Zn4 N11 1.993(6) .
Zn4 N13 1.995(5) .
Zn4 N9 2.007(6) .
Zn5 N17 1.972(6) .
Zn5 N19 1.976(6) .
Zn5 N14 1.984(5) .
Zn5 N15 1.988(5) .
Zn6 N21 1.979(5) .
Zn6 N25 1.981(5) .
Zn6 N20 1.985(6) .
Zn6 N23 1.991(6) .
Zn7 N27 1.977(6) .
Zn7 N22 1.979(6) .
Zn7 N29 1.987(6) .
Zn7 N26 2.000(6) 1_455
Zn8 N28 1.975(5) .
Zn8 N33 1.979(6) .
Zn8 N16 1.984(6) 3_646
Zn8 N31 1.994(6) .
Zn9 N35 1.969(6) .
Zn9 N24 1.972(6) 3_646
Zn9 N34 1.980(6) 1_655
Zn9 N32 1.992(6) .
Zn10 N37 1.946(8) .
Zn10 N39 1.958(7) .
Zn10 N36 1.967(6) .
Zn10 N38 1.988(8) 4_547
C1 N2 1.307(9) .
C1 N1 1.312(9) .
C1 H1 0.9500 .
C2 C3 1.349(13) .
C2 N2 1.373(11) .
C2 H2 0.9500 .
C3 N1 1.344(10) .
C3 H3 0.9500 .
C4 N3 1.328(9) .
C4 N4 1.333(9) .
C4 H4 0.9500 .
C5 N4 1.361(10) .
C5 C6 1.364(11) .
C5 H5 0.9500 .
C6 N3 1.373(9) .
C6 H6 0.9500 .
C7 N6 1.336(9) .
C7 N5 1.353(9) .
C7 H7 0.9500 .
C8 N6 1.354(10) .
C8 C9 1.363(11) .
C8 H8 0.9500 .
C9 N5 1.335(10) .
C9 H9 0.9500 .
C10 N8 1.342(9) .
C10 N7 1.341(8) .
C10 H10 0.9500 .
C11 C12 1.361(10) .
C11 N8 1.363(9) .
C11 H11 0.9500 .
C12 N7 1.351(9) .
C12 H12 0.9500 .
C13 N10 1.324(9) .
C13 N9 1.355(8) .
C13 H13 0.9500 .
C14 N10 1.331(9) .
C14 C15 1.368(10) .
C14 H14 0.9500 .
C15 N9 1.363(8) .
C15 H15 0.9500 .
C16 N12 1.325(9) .
C16 N11 1.331(9) .
C16 H16 0.9500 .
C17 N12 1.357(9) .
C17 C18 1.359(11) .
C17 H17 0.9500 .
C18 N11 1.370(9) .
C18 H18 0.9500 .
C19 N13 1.318(8) .
C19 N14 1.336(9) .
C19 H19 0.9500 .
C20 C21 1.368(10) .
C20 N14 1.375(8) .
C20 H20 0.9500 .
C21 N13 1.351(9) .
C21 H21 0.9500 .
C22 N15 1.319(9) .
C22 N16 1.335(8) .
C22 H22 0.9500 .
C23 C24 1.325(10) .
C23 N15 1.359(9) .
C23 H23 0.9500 .
C24 N16 1.367(9) .
C24 H24 0.9500 .
C25 N18 1.315(8) .
C25 N17 1.331(8) .
C25 H25 0.9500 .
C26 C27 1.354(11) .
C26 N18 1.382(10) .
C26 H26 0.9500 .
C27 N17 1.358(9) .
C27 H27 0.9500 .
C28 N20 1.331(9) .
C28 N19 1.338(8) .
C28 H28 0.9500 .
C29 N19 1.348(9) .
C29 C30 1.367(11) .
C29 H29 0.9500 .
C30 N20 1.354(9) .
C30 H30 0.9500 .
C31 N21 1.329(9) .
C31 N22 1.331(8) .
C31 H31 0.9500 .
C32 C33 1.340(10) .
C32 N22 1.378(9) .
C32 H32 0.9500 .
C33 N21 1.356(9) .
C33 H33 0.9500 .
C34 N23 1.330(9) .
C34 N24 1.352(9) .
C34 H34 0.9500 .
C35 C36 1.348(11) .
C35 N24 1.360(9) .
C35 H35 0.9500 .
C36 N23 1.365(9) .
C36 H36 0.9500 .
C37 N26 1.306(9) .
C37 N25 1.315(8) .
C37 H37 0.9500 .
C38 N25 1.337(11) .
C38 C39 1.352(13) .
C38 H38 0.9500 .
C39 N26 1.344(10) .
C39 H39 0.9500 .
C40 N28 1.298(8) .
C40 N27 1.323(8) .
C40 H40 0.9500 .
C41 N28 1.350(11) .
C41 C42 1.360(13) .
C41 H41 0.9500 .
C42 N27 1.328(11) .
C42 H42 0.9500 .
C43 N29 1.319(9) .
C43 N30 1.331(9) .
C43 H43 0.9500 .
C44 C45 1.385(14) .
C44 N30 1.438(12) .
C44 H44 0.9500 .
C45 N29 1.345(12) .
C45 H45 0.9500 .
C46 N31 1.303(9) .
C46 N32 1.322(9) .
C46 H46 0.9500 .
C47 N31 1.341(11) .
C47 C48 1.365(13) .
C47 H47 0.9500 .
C48 N32 1.330(10) .
C48 H48 0.9500 .
C49 N33 1.331(9) .
C49 N34 1.347(9) .
C49 H49 0.9500 .
C50 C51 1.336(10) .
C50 N33 1.367(9) .
C50 H50 0.9500 .
C51 N34 1.393(9) .
C51 H51 0.9500 .
C52 N35 1.327(9) .
C52 N36 1.359(9) .
C52 H52 0.9500 .
C53 C54 1.349(12) .
C53 N36 1.386(11) .
C53 H53 0.9500 .
C54 N35 1.389(10) .
C54 H54 0.9500 .
C55 N38 1.244(13) .
C55 N37 1.299(12) .
C55 H55 0.9500 .
C56 C57 1.363(18) .
C56 N37 1.366(15) .
C56 H56 0.9500 .
C57 N38 1.410(15) .
C57 H57 0.9500 .
C58 N40 1.273(9) .
C58 N39 1.301(10) .
C58 H58 0.9500 .
C59 N39 1.311(15) .
C59 C60 1.380(19) .
C59 H59 0.9500 .
C60 N40 1.355(15) .
C60 H60 0.9500 .
C61 N41 1.459(12) .
C61 C62 1.493(16) .
C61 H61A 0.9900 .
C61 H61B 0.9900 .
C62 C63 1.62(2) .
C62 H62A 0.9900 .
C62 H62B 0.9900 .
C63 C64 1.480(15) .
C63 H63A 0.9900 .
C63 H63B 0.9900 .
C64 H64A 0.9800 .
C64 H64B 0.9800 .
C64 H64C 0.9800 .
C65 C66 1.412(16) .
C65 N41 1.527(14) .
C65 H65A 0.9900 .
C65 H65B 0.9900 .
C66 C67 1.624(17) .
C66 H66A 0.9900 .
C66 H66B 0.9900 .
C67 C68 1.474(17) .
C67 H67A 0.9900 .
C67 H67B 0.9900 .
C68 H68A 0.9800 .
C68 H68B 0.9800 .
C68 H68C 0.9800 .
C69 O1 1.198(11) .
C69 N41 1.323(11) .
C69 H69 0.9500 .
C70 N42 1.455(18) .
C70 C71 1.58(2) .
C70 H70A 0.9900 .
C70 H70B 0.9900 .
C71 C72 1.48(2) .
C71 H71A 0.9900 .
C71 H71B 0.9900 .
C72 C73 1.50(2) .
C72 H72A 0.9900 .
C72 H72B 0.9900 .
C73 H73A 0.9800 .
C73 H73B 0.9800 .
C73 H73C 0.9800 .
C74 N42 1.42(2) .
C74 C75 1.532(16) .
C74 H74A 0.9900 .
C74 H74B 0.9900 .
C75 C76 1.452(17) .
C75 H75A 0.9900 .
C75 H75B 0.9900 .
C76 C77 1.581(18) .
C76 H76A 0.9900 .
C76 H76B 0.9900 .
C77 H77A 0.9800 .
C77 H77B 0.9800 .
C77 H77C 0.9800 .
C78 O2 1.195(14) .
C78 N42 1.332(17) .
C78 H78 0.9500 .
C79 N43 1.494(17) .
C79 C80 1.617(18) .
C79 H79A 0.9900 .
C79 H79B 0.9900 .
C80 C81 1.460(19) .
C80 H80A 0.9900 .
C80 H80B 0.9900 .
C81 C82 1.560(19) .
C81 H81A 0.9900 .
C81 H81B 0.9900 .
C83 N43 1.414(15) .
C83 C84 1.680(17) .
C84 C85 1.541(17) .
C84 H84A 0.9900 .
C84 H84B 0.9900 .
C85 C86 1.602(18) .
C85 H85A 0.9900 .
C85 H85B 0.9900 .
C86 H86A 0.9800 .
C86 H86B 0.9800 .
C86 H86C 0.9800 .
C87 O3 1.095(12) .
C87 N43 1.403(13) .
C87 H87 0.9500 .
C88 N44 1.452(17) .
C88 C89 1.524(18) .
C88 H88A 0.9900 .
C88 H88B 0.9900 .
C89 C90 1.546(18) .
C89 H89A 0.9900 .
C89 H89B 0.9900 .
C90 C91 1.549(19) .
C90 H90A 0.9900 .
C90 H90B 0.9900 .
C91 H91A 0.9800 .
C91 H91B 0.9800 .
C91 H91C 0.9800 .
C92 N44 1.449(18) .
C92 C93 1.540(19) .
C92 H92A 0.9900 .
C92 H92B 0.9900 .
C93 C94 1.54(2) .
C93 H93A 0.9900 .
C93 H93B 0.9900 .
C94 C95 1.56(2) .
C94 H94A 0.9900 .
C94 H94B 0.9900 .
C96 O4 1.205(17) .
C96 N44 1.424(18) .
C96 H96 0.9500 .
C97 N45 1.44(2) .
C97 C98 1.60(2) .
C97 C99 1.99(7) .
C97 H97A 0.9900 .
C97 H97B 0.9900 .
C98 C99 1.55(2) .
C98 H98A 0.9900 .
C98 H98B 0.9900 .
C99 C100 1.55(2) .
C99 H99A 0.9900 .
C99 H99B 0.9900 .
C100 H11A 0.9800 .
C100 H11B 0.9800 .
C100 H11C 0.9800 .
C101 N45 1.482(19) .
C101 C102 1.54(2) .
C101 H10A 0.9900 .
C101 H10B 0.9900 .
C102 C103 1.54(2) .
C102 H10C 0.9900 .
C102 H10D 0.9900 .
C103 C104 1.55(2) .
C103 H10E 0.9900 .
C103 H10F 0.9900 .
C104 H10G 0.9800 .
C104 H10H 0.9800 .
C104 H10I 0.9801 .
C105 O5 1.148(17) .
C105 N45 1.432(17) .
C105 H105 0.9500 .
N2 Zn2 1.978(6) 1_655
N10 Zn3 2.006(6) 4_457
N12 Zn3 1.993(6) 4_557
N16 Zn8 1.984(6) 3_656
N18 Zn1 2.012(5) 4_457
N24 Zn9 1.972(6) 3_656
N26 Zn7 2.000(6) 1_655
N30 Zn1 1.990(6) 2_654
N34 Zn9 1.980(6) 1_455
N38 Zn10 1.988(8) 4_447
N40 Zn2 1.962(6) 4_447

loop_
_geom_torsion_atom_site_label_1
_geom_torsion_atom_site_label_2
_geom_torsion_atom_site_label_3
_geom_torsion_atom_site_label_4
_geom_torsion
_geom_torsion_site_symmetry_1
_geom_torsion_site_symmetry_4
N2 C2 C3 N1 -5.1(14) . .
N4 C5 C6 N3 -0.6(9) . .
N6 C8 C9 N5 -1.5(13) . .
N8 C11 C12 N7 -0.4(9) . .
N10 C14 C15 N9 -0.5(8) . .
N12 C17 C18 N11 -1.6(10) . .
N14 C20 C21 N13 1.3(9) . .
N15 C23 C24 N16 1.3(10) . .
N18 C26 C27 N17 1.9(12) . .
N19 C29 C30 N20 3.2(11) . .
N22 C32 C33 N21 2.9(10) . .
N24 C35 C36 N23 0.3(10) . .
N25 C38 C39 N26 1.5(14) . .
N28 C41 C42 N27 2.2(15) . .
N30 C44 C45 N29 -3.8(15) . .
N31 C47 C48 N32 -0.6(14) . .
N33 C50 C51 N34 0.0(10) . .
N36 C53 C54 N35 1.1(12) . .
N37 C56 C57 N38 -5.1(17) . .
N39 C59 C60 N40 12(2) . .
N41 C61 C62 C63 60.2(15) . .
C61 C62 C63 C64 170.3(16) . .
N41 C65 C66 C67 164.5(15) . .
C65 C66 C67 C68 130(2) . .
N42 C70 C71 C72 79(2) . .
C70 C71 C72 C73 164.4(16) . .
N42 C74 C75 C76 168(2) . .
C74 C75 C76 C77 -164(2) . .
N43 C79 C80 C81 66(4) . .
C79 C80 C81 C82 54(3) . .
N43 C83 C84 C85 2(4) . .
C83 C84 C85 C86 -167(3) . .
N44 C88 C89 C90 -73(3) . .
C88 C89 C90 C91 -173(3) . .
N44 C92 C93 C94 -57(3) . .
C92 C93 C94 C95 -29(4) . .
N45 C97 C98 C99 38(5) . .
C97 C98 C99 C100 91(4) . .
N45 C97 C99 C98 -149(4) . .
N45 C97 C99 C100 118(3) . .
C98 C97 C99 C100 -92(3) . .
N45 C101 C102 C103 37(6) . .
C101 C102 C103 C104 170(4) . .
N2 C1 N1 C3 -6.7(10) . .
N2 C1 N1 Zn1 -171.7(5) . .
C2 C3 N1 C1 6.8(12) . .
C2 C3 N1 Zn1 174.1(8) . .
N3 Zn1 N1 C1 -99.9(8) . .
N30 Zn1 N1 C1 31.9(8) 2_655 .
N18 Zn1 N1 C1 147.7(7) 4_557 .
N3 Zn1 N1 C3 97.4(8) . .
N30 Zn1 N1 C3 -130.8(8) 2_655 .
N18 Zn1 N1 C3 -15.1(8) 4_557 .
N1 C1 N2 C2 3.6(11) . .
N1 C1 N2 Zn2 173.9(5) . 1_655
C3 C2 N2 C1 1.1(12) . .
C3 C2 N2 Zn2 -168.6(8) . 1_655
N4 C4 N3 C6 -1.6(9) . .
N4 C4 N3 Zn1 -171.7(5) . .
C5 C6 N3 C4 1.3(9) . .
C5 C6 N3 Zn1 169.9(5) . .
N30 Zn1 N3 C4 -172.4(5) 2_655 .
N1 Zn1 N3 C4 -46.9(6) . .
N18 Zn1 N3 C4 65.2(6) 4_557 .
N30 Zn1 N3 C6 20.8(8) 2_655 .
N1 Zn1 N3 C6 146.3(7) . .
N18 Zn1 N3 C6 -101.6(7) 4_557 .
N3 C4 N4 C5 1.3(9) . .
N3 C4 N4 Zn2 175.6(5) . .
C6 C5 N4 C4 -0.4(9) . .
C6 C5 N4 Zn2 -174.0(5) . .
N40 Zn2 N4 C4 117.8(6) 4_547 .
N2 Zn2 N4 C4 -120.0(6) 1_455 .
N5 Zn2 N4 C4 1.9(6) . .
N40 Zn2 N4 C5 -69.5(8) 4_547 .
N2 Zn2 N4 C5 52.6(7) 1_455 .
N5 Zn2 N4 C5 174.5(7) . .
C8 C9 N5 C7 0.5(11) . .
C8 C9 N5 Zn2 -172.7(7) . .
N6 C7 N5 C9 0.7(9) . .
N6 C7 N5 Zn2 173.7(5) . .
N40 Zn2 N5 C9 -30.0(8) 4_547 .
N2 Zn2 N5 C9 -152.1(7) 1_455 .
N4 Zn2 N5 C9 87.0(8) . .
N40 Zn2 N5 C7 158.4(6) 4_547 .
N2 Zn2 N5 C7 36.3(7) 1_455 .
N4 Zn2 N5 C7 -84.5(6) . .
N5 C7 N6 C8 -1.6(9) . .
N5 C7 N6 Zn3 178.8(5) . .
C9 C8 N6 C7 1.9(11) . .
C9 C8 N6 Zn3 -178.6(7) . .
N7 Zn3 N6 C7 -125.9(6) . .
N12 Zn3 N6 C7 -2.9(6) 4_457 .
N10 Zn3 N6 C7 110.6(6) 4_557 .
N7 Zn3 N6 C8 54.6(9) . .
N12 Zn3 N6 C8 177.6(8) 4_457 .
N10 Zn3 N6 C8 -68.9(9) 4_557 .
N8 C10 N7 C12 1.9(8) . .
N8 C10 N7 Zn3 178.5(4) . .
C11 C12 N7 C10 -0.8(9) . .
C11 C12 N7 Zn3 -177.1(5) . .
N6 Zn3 N7 C10 -173.1(5) . .
N12 Zn3 N7 C10 67.5(6) 4_457 .
N10 Zn3 N7 C10 -52.4(6) 4_557 .
N6 Zn3 N7 C12 2.6(7) . .
N12 Zn3 N7 C12 -116.8(7) 4_457 .
N10 Zn3 N7 C12 123.3(7) 4_557 .
N7 C10 N8 C11 -2.1(8) . .
N7 C10 N8 Zn4 175.4(5) . .
C12 C11 N8 C10 1.5(8) . .
C12 C11 N8 Zn4 -175.7(5) . .
N11 Zn4 N8 C10 57.1(6) . .
N13 Zn4 N8 C10 -178.3(5) . .
N9 Zn4 N8 C10 -58.4(6) . .
N11 Zn4 N8 C11 -126.1(6) . .
N13 Zn4 N8 C11 -1.5(7) . .
N9 Zn4 N8 C11 118.4(7) . .
N10 C13 N9 C15 -1.5(7) . .
N10 C13 N9 Zn4 -174.7(4) . .
C14 C15 N9 C13 1.2(8) . .
C14 C15 N9 Zn4 174.8(5) . .
N8 Zn4 N9 C13 -33.3(6) . .
N11 Zn4 N9 C13 -156.3(5) . .
N13 Zn4 N9 C13 89.8(6) . .
N8 Zn4 N9 C15 154.7(5) . .
N11 Zn4 N9 C15 31.8(6) . .
N13 Zn4 N9 C15 -82.2(6) . .
N9 C13 N10 C14 1.2(8) . .
N9 C13 N10 Zn3 175.0(4) . 4_457
C15 C14 N10 C13 -0.4(8) . .
C15 C14 N10 Zn3 -174.2(5) . 4_457
N12 C16 N11 C18 -0.6(8) . .
N12 C16 N11 Zn4 -169.2(5) . .
C17 C18 N11 C16 1.3(9) . .
C17 C18 N11 Zn4 170.1(6) . .
N8 Zn4 N11 C16 -60.6(6) . .
N13 Zn4 N11 C16 173.0(6) . .
N9 Zn4 N11 C16 60.4(6) . .
N8 Zn4 N11 C18 133.2(6) . .
N13 Zn4 N11 C18 6.7(7) . .
N9 Zn4 N11 C18 -105.8(6) . .
N11 C16 N12 C17 -0.3(8) . .
N11 C16 N12 Zn3 176.5(5) . 4_557
C18 C17 N12 C16 1.2(9) . .
C18 C17 N12 Zn3 -175.9(5) . 4_557
N14 C19 N13 C21 0.8(8) . .
N14 C19 N13 Zn4 178.6(4) . .
C20 C21 N13 C19 -1.3(9) . .
C20 C21 N13 Zn4 -178.8(5) . .
N8 Zn4 N13 C19 138.2(5) . .
N11 Zn4 N13 C19 -94.0(5) . .
N9 Zn4 N13 C19 15.5(6) . .
N8 Zn4 N13 C21 -44.6(7) . .
N11 Zn4 N13 C21 83.2(7) . .
N9 Zn4 N13 C21 -167.4(6) . .
N13 C19 N14 C20 0.0(8) . .
N13 C19 N14 Zn5 179.8(5) . .
C21 C20 N14 C19 -0.8(8) . .
C21 C20 N14 Zn5 179.5(5) . .
N17 Zn5 N14 C19 3.7(6) . .
N19 Zn5 N14 C19 -115.4(6) . .
N15 Zn5 N14 C19 123.7(6) . .
N17 Zn5 N14 C20 -176.6(6) . .
N19 Zn5 N14 C20 64.3(7) . .
N15 Zn5 N14 C20 -56.6(7) . .
N16 C22 N15 C23 2.8(8) . .
N16 C22 N15 Zn5 -177.4(4) . .
C24 C23 N15 C22 -2.4(9) . .
C24 C23 N15 Zn5 177.8(5) . .
N17 Zn5 N15 C22 -79.1(6) . .
N19 Zn5 N15 C22 43.0(6) . .
N14 Zn5 N15 C22 163.6(6) . .
N17 Zn5 N15 C23 100.6(7) . .
N19 Zn5 N15 C23 -137.3(6) . .
N14 Zn5 N15 C23 -16.7(7) . .
N15 C22 N16 C24 -2.0(8) . .
N15 C22 N16 Zn8 178.4(4) . 3_656
C23 C24 N16 C22 0.4(9) . .
C23 C24 N16 Zn8 179.9(6) . 3_656
N18 C25 N17 C27 1.2(9) . .
N18 C25 N17 Zn5 -173.1(5) . .
C26 C27 N17 C25 -1.9(10) . .
C26 C27 N17 Zn5 172.7(6) . .
N19 Zn5 N17 C25 -134.6(6) . .
N14 Zn5 N17 C25 104.9(6) . .
N15 Zn5 N17 C25 -11.1(7) . .
N19 Zn5 N17 C27 52.3(7) . .
N14 Zn5 N17 C27 -68.2(7) . .
N15 Zn5 N17 C27 175.8(7) . .
N17 C25 N18 C26 0.0(9) . .
N17 C25 N18 Zn1 173.1(5) . 4_457
C27 C26 N18 C25 -1.1(10) . .
C27 C26 N18 Zn1 -174.5(6) . 4_457
N20 C28 N19 C29 1.8(9) . .
N20 C28 N19 Zn5 176.4(5) . .
C30 C29 N19 C28 -3.0(10) . .
C30 C29 N19 Zn5 -177.2(6) . .
N17 Zn5 N19 C28 -164.3(6) . .
N14 Zn5 N19 C28 -45.7(6) . .
N15 Zn5 N19 C28 71.8(6) . .
N17 Zn5 N19 C29 8.8(8) . .
N14 Zn5 N19 C29 127.4(7) . .
N15 Zn5 N19 C29 -115.1(7) . .
N19 C28 N20 C30 0.1(9) . .
N19 C28 N20 Zn6 173.0(5) . .
C29 C30 N20 C28 -2.0(10) . .
C29 C30 N20 Zn6 -174.6(6) . .
N21 Zn6 N20 C28 148.1(6) . .
N25 Zn6 N20 C28 31.8(7) . .
N23 Zn6 N20 C28 -86.4(7) . .
N21 Zn6 N20 C30 -40.7(8) . .
N25 Zn6 N20 C30 -157.0(7) . .
N23 Zn6 N20 C30 84.8(7) . .
N22 C31 N21 C33 -0.4(8) . .
N22 C31 N21 Zn6 172.1(5) . .
C32 C33 N21 C31 -1.6(9) . .
C32 C33 N21 Zn6 -173.2(6) . .
N25 Zn6 N21 C31 -69.4(6) . .
N20 Zn6 N21 C31 169.2(5) . .
N23 Zn6 N21 C31 49.5(6) . .
N25 Zn6 N21 C33 100.9(7) . .
N20 Zn6 N21 C33 -20.5(7) . .
N23 Zn6 N21 C33 -140.2(7) . .
N21 C31 N22 C32 2.1(8) . .
N21 C31 N22 Zn7 176.8(4) . .
C33 C32 N22 C31 -3.0(9) . .
C33 C32 N22 Zn7 -177.8(6) . .
N27 Zn7 N22 C31 104.4(6) . .
N29 Zn7 N22 C31 -25.9(7) . .
N26 Zn7 N22 C31 -141.5(6) 1_455 .
N27 Zn7 N22 C32 -82.0(7) . .
N29 Zn7 N22 C32 147.7(7) . .
N26 Zn7 N22 C32 32.0(7) 1_455 .
N24 C34 N23 C36 -1.8(8) . .
N24 C34 N23 Zn6 -178.2(4) . .
C35 C36 N23 C34 0.9(9) . .
C35 C36 N23 Zn6 177.1(5) . .
N21 Zn6 N23 C34 111.4(6) . .
N25 Zn6 N23 C34 -133.0(6) . .
N20 Zn6 N23 C34 -12.6(6) . .
N21 Zn6 N23 C36 -64.2(7) . .
N25 Zn6 N23 C36 51.5(7) . .
N20 Zn6 N23 C36 171.8(7) . .
N23 C34 N24 C35 1.9(8) . .
N23 C34 N24 Zn9 -176.8(5) . 3_656
C36 C35 N24 C34 -1.3(9) . .
C36 C35 N24 Zn9 177.3(6) . 3_656
N26 C37 N25 C38 2.0(10) . .
N26 C37 N25 Zn6 -173.8(5) . .
C39 C38 N25 C37 -2.0(12) . .
C39 C38 N25 Zn6 173.8(8) . .
N21 Zn6 N25 C37 151.9(6) . .
N20 Zn6 N25 C37 -86.4(7) . .
N23 Zn6 N25 C37 29.1(7) . .
N21 Zn6 N25 C38 -22.9(9) . .
N20 Zn6 N25 C38 98.8(9) . .
N23 Zn6 N25 C38 -145.7(9) . .
N25 C37 N26 C39 -1.1(10) . .
N25 C37 N26 Zn7 -175.4(5) . 1_655
C38 C39 N26 C37 -0.2(12) . .
C38 C39 N26 Zn7 173.7(7) . 1_655
N28 C40 N27 C42 -0.7(10) . .
N28 C40 N27 Zn7 -170.2(5) . .
C41 C42 N27 C40 -1.0(13) . .
C41 C42 N27 Zn7 168.7(8) . .
N22 Zn7 N27 C40 -162.7(6) . .
N29 Zn7 N27 C40 -33.7(7) . .
N26 Zn7 N27 C40 83.2(6) 1_455 .
N22 Zn7 N27 C42 30.3(10) . .
N29 Zn7 N27 C42 159.2(9) . .
N26 Zn7 N27 C42 -83.9(9) 1_455 .
N27 C40 N28 C41 2.0(10) . .
N27 C40 N28 Zn8 178.3(5) . .
C42 C41 N28 C40 -2.4(12) . .
C42 C41 N28 Zn8 -178.6(8) . .
N33 Zn8 N28 C40 -92.7(6) . .
N16 Zn8 N28 C40 27.1(7) 3_646 .
N31 Zn8 N28 C40 149.0(6) . .
N33 Zn8 N28 C41 82.6(9) . .
N16 Zn8 N28 C41 -157.6(9) 3_646 .
N31 Zn8 N28 C41 -35.7(9) . .
N30 C43 N29 C45 3.3(10) . .
N30 C43 N29 Zn7 178.7(5) . .
C44 C45 N29 C43 0.6(13) . .
C44 C45 N29 Zn7 -175.3(8) . .
N27 Zn7 N29 C43 -67.3(7) . .
N22 Zn7 N29 C43 61.7(7) . .
N26 Zn7 N29 C43 176.5(6) 1_455 .
N27 Zn7 N29 C45 107.5(8) . .
N22 Zn7 N29 C45 -123.5(8) . .
N26 Zn7 N29 C45 -8.7(9) 1_455 .
N29 C43 N30 C44 -5.5(10) . .
N29 C43 N30 Zn1 -173.6(5) . 2_654
C45 C44 N30 C43 5.4(12) . .
C45 C44 N30 Zn1 174.6(8) . 2_654
N32 C46 N31 C47 -1.0(11) . .
N32 C46 N31 Zn8 -176.8(5) . .
C48 C47 N31 C46 0.9(13) . .
C48 C47 N31 Zn8 176.7(7) . .
N28 Zn8 N31 C46 -66.9(7) . .
N33 Zn8 N31 C46 169.4(7) . .
N16 Zn8 N31 C46 51.7(7) 3_646 .
N28 Zn8 N31 C47 118.2(9) . .
N33 Zn8 N31 C47 -5.4(9) . .
N16 Zn8 N31 C47 -123.2(9) 3_646 .
N31 C46 N32 C48 0.6(10) . .
N31 C46 N32 Zn9 -179.6(5) . .
C47 C48 N32 C46 0.0(12) . .
C47 C48 N32 Zn9 -179.8(8) . .
N35 Zn9 N32 C46 151.4(6) . .
N24 Zn9 N32 C46 -82.1(7) 3_646 .
N34 Zn9 N32 C46 37.4(7) 1_655 .
N35 Zn9 N32 C48 -28.8(9) . .
N24 Zn9 N32 C48 97.6(9) 3_646 .
N34 Zn9 N32 C48 -142.8(9) 1_655 .
N34 C49 N33 C50 0.3(9) . .
N34 C49 N33 Zn8 170.8(5) . .
C51 C50 N33 C49 -0.1(9) . .
C51 C50 N33 Zn8 -170.0(6) . .
N28 Zn8 N33 C49 176.2(6) . .
N16 Zn8 N33 C49 58.2(6) 3_646 .
N31 Zn8 N33 C49 -61.3(6) . .
N28 Zn8 N33 C50 -15.8(7) . .
N16 Zn8 N33 C50 -133.9(7) 3_646 .
N31 Zn8 N33 C50 106.7(7) . .
N33 C49 N34 C51 -0.3(8) . .
N33 C49 N34 Zn9 -169.4(5) . 1_455
C50 C51 N34 C49 0.2(9) . .
C50 C51 N34 Zn9 169.4(6) . 1_455
N36 C52 N35 C54 1.5(9) . .
N36 C52 N35 Zn9 -164.1(5) . .
C53 C54 N35 C52 -1.6(11) . .
C53 C54 N35 Zn9 164.8(7) . .
N24 Zn9 N35 C52 -71.8(7) 3_646 .
N34 Zn9 N35 C52 166.1(6) 1_655 .
N32 Zn9 N35 C52 53.6(7) . .
N24 Zn9 N35 C54 125.0(7) 3_646 .
N34 Zn9 N35 C54 2.9(7) 1_655 .
N32 Zn9 N35 C54 -109.6(7) . .
N35 C52 N36 C53 -0.8(10) . .
N35 C52 N36 Zn10 167.8(5) . .
C54 C53 N36 C52 -0.2(11) . .
C54 C53 N36 Zn10 -168.4(7) . .
N37 Zn10 N36 C52 -64.1(7) . .
N39 Zn10 N36 C52 53.3(8) . .
N38 Zn10 N36 C52 175.0(7) 4_547 .
N37 Zn10 N36 C53 101.6(8) . .
N39 Zn10 N36 C53 -140.9(8) . .
N38 Zn10 N36 C53 -19.3(9) 4_547 .
N38 C55 N37 C56 -14.1(14) . .
N38 C55 N37 Zn10 -161.5(8) . .
C57 C56 N37 C55 9.9(14) . .
C57 C56 N37 Zn10 161.2(10) . .
N39 Zn10 N37 C55 98.3(10) . .
N36 Zn10 N37 C55 -140.5(9) . .
N38 Zn10 N37 C55 -21.2(10) 4_547 .
N39 Zn10 N37 C56 -42.9(10) . .
N36 Zn10 N37 C56 78.3(10) . .
N38 Zn10 N37 C56 -162.4(9) 4_547 .
N37 C55 N38 C57 10.9(15) . .
N37 C55 N38 Zn10 173.1(7) . 4_447
C56 C57 N38 C55 -2.4(15) . .
C56 C57 N38 Zn10 -162.8(9) . 4_447
N40 C58 N39 C59 -6.4(14) . .
N40 C58 N39 Zn10 177.9(7) . .
C60 C59 N39 C58 -3.9(19) . .
C60 C59 N39 Zn10 172.2(12) . .
N37 Zn10 N39 C58 121.3(10) . .
N36 Zn10 N39 C58 1.1(11) . .
N38 Zn10 N39 C58 -119.1(10) 4_547 .
N37 Zn10 N39 C59 -53.4(13) . .
N36 Zn10 N39 C59 -173.6(12) . .
N38 Zn10 N39 C59 66.2(13) 4_547 .
N39 C58 N40 C60 13.7(14) . .
N39 C58 N40 Zn2 178.6(7) . 4_447
C59 C60 N40 C58 -13.8(16) . .
C59 C60 N40 Zn2 -179.7(11) . 4_447
O1 C69 N41 C61 178.6(10) . .
O1 C69 N41 C65 14.3(16) . .
C62 C61 N41 C69 -107.1(12) . .
C62 C61 N41 C65 56.9(15) . .
C66 C65 N41 C69 -105.8(18) . .
C66 C65 N41 C61 89.4(18) . .
O2 C78 N42 C74 5(3) . .
O2 C78 N42 C70 -172.9(15) . .
C75 C74 N42 C78 -90(2) . .
C75 C74 N42 C70 87.9(19) . .
C71 C70 N42 C78 -107.2(18) . .
C71 C70 N42 C74 75(2) . .
O3 C87 N43 C83 -26(3) . .
O3 C87 N43 C79 -143(2) . .
C84 C83 N43 C87 134.6(17) . .
C84 C83 N43 C79 -106.7(19) . .
C80 C79 N43 C87 63(3) . .
C80 C79 N43 C83 -61(3) . .
O4 C96 N44 C92 -178(3) . .
O4 C96 N44 C88 -4(4) . .
C93 C92 N44 C96 86(3) . .
C93 C92 N44 C88 -87(3) . .
C89 C88 N44 C96 106(2) . .
C89 C88 N44 C92 -81(3) . .
O5 C105 N45 C97 -24(6) . .
O5 C105 N45 C101 153(3) . .
C98 C97 N45 C105 -133(4) . .
C99 C97 N45 C105 -105(4) . .
C98 C97 N45 C101 49(6) . .
C99 C97 N45 C101 78(3) . .
C102 C101 N45 C105 -111(4) . .
C102 C101 N45 C97 67(5) . .
